data_1573419
loop_
_publ_author_name
'Gao, Ke'
'Lee, Sang Hyuk'
'Zhao, Wenkai'
'Ahn, Jaeyong'
'Kim, Tae Woo'
'Li, Zhenping'
'Zhuo, Huagui'
'Wang, Zhi-Wei'
'Zheng, Xinglong'
'Yan, Yang'
'Chang, Gang'
'Ma, Wei'
'Zhang, Mingming'
'Long, Guankui'
'Oh, Joon Hak'
'Shang, Xiaobo'

_publ_section_title
;
 Reversal Chirality in Solutions and Aggregates of Tetrachlorinated
 Diperylene Diimides towards Efficient Circularly Polarized Light
 Detection
;
_journal_name_full 'Materials Horizons'
_journal_paper_doi 10.1039/D4MH01435A
_journal_year 2025
_chemical_absolute_configuration ad
_chemical_formula_moiety 'C80 H66 Cl4 N4 O8, C3 H7 N O, 3[C3H7O]'
_chemical_formula_sum 'C92 H94 Cl4 N5 O12'
_chemical_formula_weight 1603.52
_space_group_crystal_system triclinic
_space_group_IT_number 1
_space_group_name_Hall 'P 1'
_space_group_name_H-M_alt 'P 1'
_atom_sites_solution_hydrogens geom
_audit_creation_date 2024-11-06
_audit_creation_method
;
Olex2 1.5
(compiled 2024.02.16 svn.r378c4104 for OlexSys, GUI svn.r6928)
;
_audit_update_record
;
2024-11-16 deposited with the CCDC.	2024-12-05 downloaded from the CCDC.
;
_cell_angle_alpha 89.652(13)
_cell_angle_beta 88.476(13)
_cell_angle_gamma 78.232(12)
_cell_formula_units_Z 2
_cell_length_a 14.924(3)
_cell_length_b 15.705(3)
_cell_length_c 17.535(4)
_cell_measurement_reflns_used 5730
_cell_measurement_temperature 193.00
_cell_measurement_theta_max 59.99
_cell_measurement_theta_min 2.63
_cell_volume 4022.1(15)
_computing_cell_refinement 'SAINT V8.40B (?, 2016)'
_computing_data_collection 'Apex3 (Bruker 2018)'
_computing_data_reduction 'SAINT V8.40B (?, 2016)'
_computing_molecular_graphics 'Olex2 1.5 (Dolomanov et al., 2009)'
_computing_publication_material 'Olex2 1.5 (Dolomanov et al., 2009)'
_computing_structure_refinement 'SHELXL 2019/3 (Sheldrick, 2015)'
_computing_structure_solution 'SHELXT 2018/2 (Sheldrick, 2018)'
_diffrn_ambient_temperature 193.00
_diffrn_measured_fraction_theta_full 0.995
_diffrn_measured_fraction_theta_max 0.995
_diffrn_measurement_device_type 'CCD area detector'
_diffrn_measurement_method 'phi and omega scans'
_diffrn_radiation_monochromator graphite
_diffrn_radiation_type MoK\a
_diffrn_radiation_wavelength 0.71073
_diffrn_reflns_av_R_equivalents 0.1240
_diffrn_reflns_av_unetI/netI 0.1712
_diffrn_reflns_Laue_measured_fraction_full 0.995
_diffrn_reflns_Laue_measured_fraction_max 0.995
_diffrn_reflns_limit_h_max 11
_diffrn_reflns_limit_h_min -11
_diffrn_reflns_limit_k_max 12
_diffrn_reflns_limit_k_min -12
_diffrn_reflns_limit_l_max 14
_diffrn_reflns_limit_l_min -13
_diffrn_reflns_number 17960
_diffrn_reflns_point_group_measured_fraction_full 0.817
_diffrn_reflns_point_group_measured_fraction_max 0.817
_diffrn_reflns_theta_full 16.500
_diffrn_reflns_theta_max 16.500
_diffrn_reflns_theta_min 1.162
_diffrn_source_current 2.86
_diffrn_source_power 0.19937059999999998
_diffrn_source_voltage 69.71
_exptl_absorpt_coefficient_mu 0.215
_exptl_absorpt_correction_T_max 0.7518
_exptl_absorpt_correction_T_min 0.4212
_exptl_absorpt_correction_type multi-scan
_exptl_absorpt_process_details
;
SADABS-2016/2 (Bruker,2016/2) was used for absorption correction.
wR2(int) was 0.1492 before and 0.1060 after correction.
The Ratio of minimum to maximum transmission is 0.5603.
The \l/2 correction factor is Not present.
;
_exptl_crystal_colour white
_exptl_crystal_colour_primary white
_exptl_crystal_density_diffrn 1.324
_exptl_crystal_description block
_exptl_crystal_F_000 1690
_exptl_crystal_size_max 0.18
_exptl_crystal_size_mid 0.15
_exptl_crystal_size_min 0.13
_refine_diff_density_max 0.632
_refine_diff_density_min -0.388
_refine_diff_density_rms 0.082
_refine_ls_abs_structure_details
;
 Flack x determined using 1212 quotients [(I+)-(I-)]/[(I+)+(I-)]
 (Parsons, Flack and Wagner, Acta Cryst. B69 (2013) 249-259).
;
_refine_ls_abs_structure_Flack -0.21(14)
_refine_ls_extinction_method none
_refine_ls_goodness_of_fit_ref 1.055
_refine_ls_hydrogen_treatment constr
_refine_ls_matrix_type full
_refine_ls_number_parameters 1831
_refine_ls_number_reflns 7006
_refine_ls_number_restraints 5202
_refine_ls_restrained_S_all 0.799
_refine_ls_R_factor_all 0.1209
_refine_ls_R_factor_gt 0.0924
_refine_ls_shift/su_max 0.000
_refine_ls_shift/su_mean 0.000
_refine_ls_structure_factor_coef Fsqd
_refine_ls_weighting_details 'w=1/[\s^2^(Fo^2^)+(0.1912P)^2^] where P=(Fo^2^+2Fc^2^)/3'
_refine_ls_weighting_scheme calc
_refine_ls_wR_factor_gt 0.2346
_refine_ls_wR_factor_ref 0.2646
_reflns_Friedel_coverage 0.641
_reflns_Friedel_fraction_full 0.638
_reflns_Friedel_fraction_max 0.638
_reflns_number_gt 5196
_reflns_number_total 7006
_reflns_threshold_expression 'I > 2\s(I)'
_cod_data_source_file d4mh01435a2.cif
_cod_data_source_block zhcz
_cod_original_cell_volume 4022.1(14)
_cod_database_code 1573419
_shelx_shelxl_version_number 2019/3
_shelx_space_group_comment
;
The symmetry employed for this shelxl refinement is uniquely defined
by the following loop, which should always be used as a source of
symmetry information in preference to the above space-group names.
They are only intended as comments.
;
_shelx_estimated_absorpt_t_max 0.973
_shelx_estimated_absorpt_t_min 0.962
_olex2_refinement_description
;
1. Fixed Uiso
 At 1.2 times of:
  All C(H) groups, All C(H,H) groups
 At 1.5 times of:
  All C(H,H,H) groups
2. Restrained distances
 C44-C43
 1.54 with sigma of 0.01
 N10-C162 = N10-C163 = N9-C164 = N9-C165
 1.48 with sigma of 0.02
 O10-C89
 1.25 with sigma of 0.02
 C124-C125
 1.38 with sigma of 0.02
 N10-C161 = N9-C166
 1.36 with sigma of 0.02
 C87-C86
 1.54 with sigma of 0.02
 C57-C56
 1.54 with sigma of 0.02
 C78-C77 = C158-C157
 1.54 with sigma of 0.02
 C27-C26 = C24-C18 = C44-C43 = C48-C47 = C96-C101
 1.4 with sigma of 0.02
 O15-C136
 1.28 with sigma of 0.02
 C120-C119
 1.4 with sigma of 0.02
 C91-C90
 1.4 with sigma of 0.02
 C47-C38
 1.4 with sigma of 0.02
 C30-C25
 1.4 with sigma of 0.02
 C20-C10
 1.4 with sigma of 0.02
 C127-C126
 1.4 with sigma of 0.02
 C53-C52 = C54-C53 = C55-C54 = C56-C55 = C57-C56 = C57-C52
 1.5 with sigma of 0.01
 C61-C60 = C62-C61 = C63-C62 = C64-C63 = C65-C64 = C65-C60
 1.5 with sigma of 0.01
 C75-C74 = C79-C74 = C79-C78 = C78-C77 = C77-C76 = C76-C75
 1.5 with sigma of 0.01
 C6-C5 = C6-C1 = C2-C1 = C3-C2 = C4-C3 = C5-C4
 1.5 with sigma of 0.01
 C149-C126 \\sim C126-C125
 with sigma of 0.02
 C142-C141 \\sim C143-C142 \\sim C144-C143 \\sim C145-C144 \\sim C145-C140
\\sim C141-C140
 with sigma of 0.02
 C83-C82 \\sim C82-C81 \\sim C86-C81 \\sim C86-C85 \\sim C85-C84 \\sim C84-C83
 with sigma of 0.02
 C160-C155 \\sim C160-C159 \\sim C159-C158 \\sim C158-C157 \\sim C157-C156
\\sim C156-C155
 with sigma of 0.02
 C116-C115 \\sim C115-C114 \\sim C114-C113 \\sim C113-C112 \\sim C112-C111
\\sim C116-C111
 with sigma of 0.02
 C95-C94 \\sim C96-C95 \\sim C97-C96 \\sim C97-C91 \\sim C92-C91 \\sim C94-C92
 with sigma of 0.02
 C97-C91 \\sim C91-C90 \\sim C90-C122 \\sim C122-C121 \\sim C98-C97 \\sim
C98-C121
 with sigma of 0.02
3. Uiso/Uaniso restraints and constraints
C155 \\sim C156 \\sim C157 \\sim C158 \\sim C159 \\sim C160: within 3A with
sigma of 0.01 and sigma for terminal atoms of 0.02 within 3A
C89 \\sim C90 \\sim C91 \\sim C92 \\sim C93 \\sim N5: within 3A with sigma of
0.01 and sigma for terminal atoms of 0.02 within 3A
C106 \\sim C117 \\sim C107 \\sim C105 \\sim C104 \\sim C108: within 3A with
sigma of 0.01 and sigma for terminal atoms of 0.02 within 3A
C27 \\sim C28 \\sim C29 \\sim C30 \\sim C25 \\sim C26: within 2A with sigma of
0.01 and sigma for terminal atoms of 0.02 within 2A
C81 \\sim C82 \\sim C83 \\sim C84 \\sim C85 \\sim C86: within 3A with sigma of
0.01 and sigma for terminal atoms of 0.02 within 3A
C131 \\sim Cl7 \\sim C130 \\sim C128 \\sim C129 \\sim C127 \\sim C132 \\sim
C124 \\sim C133 \\sim C146 \\sim C126 \\sim C137 \\sim C123 \\sim C125 \\sim
C134 \\sim Cl8 \\sim C147 \\sim C149 \\sim O16 \\sim N8 \\sim C122 \\sim C135
\\sim C120 \\sim C136 \\sim C148 \\sim C150 \\sim C138 \\sim C90 \\sim C121
\\sim C119 \\sim O15 \\sim C152 \\sim C151 \\sim C139 \\sim C140 \\sim C89
\\sim C91 \\sim C98 \\sim C118 \\sim O14 \\sim N7 \\sim O13 \\sim C141 \\sim
C145 \\sim N5 \\sim O10 \\sim C92 \\sim C97 \\sim C99 \\sim C117 \\sim C153
\\sim C142 \\sim C144 \\sim C93 \\sim C87 \\sim C94 \\sim C96 \\sim C100 \\sim
C106 \\sim C155 \\sim C154 \\sim C143 \\sim O9 \\sim C86 \\sim C88 \\sim C95
\\sim C101 \\sim C105 \\sim C107 \\sim C160 \\sim C156 \\sim C81 \\sim C85
\\sim Cl5 \\sim C102 \\sim C104 \\sim N6 \\sim O12 \\sim C159 \\sim C157 \\sim
C82 \\sim C84 \\sim Cl6 \\sim C103 \\sim C108 \\sim C109 \\sim C158 \\sim C83
\\sim O11 \\sim C111 \\sim C110 \\sim C112 \\sim C116 \\sim C113 \\sim C115
\\sim C114: within 3A with sigma of 0.01 and sigma for terminal atoms of 0.02
within 3A
C48 \\sim Cl1 \\sim C15 \\sim C16 \\sim C14 \\sim C17 \\sim C26 \\sim C12 \\sim
C11 \\sim C18 \\sim C27 \\sim C25 \\sim C13 \\sim C10 \\sim C24 \\sim C19 \\sim
Cl2 \\sim C28 \\sim C30 \\sim O1 \\sim N1 \\sim C9 \\sim C20 \\sim C23 \\sim
C21 \\sim C29 \\sim C31 \\sim C7 \\sim O2 \\sim C22 \\sim C34 \\sim C70 \\sim
C33 \\sim C32 \\sim C6 \\sim C8 \\sim C41 \\sim C35 \\sim C69 \\sim C71 \\sim
O3 \\sim N2 \\sim O4 \\sim C1 \\sim C5 \\sim C40 \\sim C42 \\sim C36 \\sim O8
\\sim N4 \\sim C67 \\sim C59 \\sim C2 \\sim C4 \\sim C39 \\sim C43 \\sim C37
\\sim C68 \\sim C73 \\sim C66 \\sim C60 \\sim C58 \\sim C3 \\sim C44 \\sim C38
\\sim C80 \\sim C49 \\sim O7 \\sim C74 \\sim C72 \\sim C61 \\sim C65 \\sim C45
\\sim C47 \\sim Cl3 \\sim O5 \\sim N3 \\sim C75 \\sim C79 \\sim C62 \\sim C64
\\sim Cl4 \\sim C46 \\sim C50 \\sim C76 \\sim C78 \\sim C63 \\sim O6 \\sim C52
\\sim C51 \\sim C77 \\sim C57 \\sim C53 \\sim C56 \\sim C54 \\sim C55: within
3A with sigma of 0.01 and sigma for terminal atoms of 0.02 within 3A
Uanis(C89) \\sim Ueq, Uanis(C154) \\sim Ueq, Uanis(C57) \\sim Ueq, Uanis(C58)
\\sim Ueq, Uanis(C143) \\sim Ueq, Uanis(C62) \\sim Ueq, Uanis(C83) \\sim Ueq:
with sigma of 0.02 and sigma for terminal atoms of 0.04
Uanis(C89) \\sim Ueq: with sigma of 0.01 and sigma for terminal atoms of 0.02
Uanis(C154) \\sim Ueq: with sigma of 0.01 and sigma for terminal atoms of 0.02
Uanis(C158) \\sim Ueq: with sigma of 0.01 and sigma for terminal atoms of 0.02
Uanis(O18) \\sim Ueq: with sigma of 0.02 and sigma for terminal atoms of 0.04
Uanis(C163) \\sim Ueq: with sigma of 0.01 and sigma for terminal atoms of 0.02
Uanis(C153) \\sim Ueq: with sigma of 0.01 and sigma for terminal atoms of 0.02
Uanis(C164) \\sim Ueq, Uanis(N9) \\sim Ueq, Uanis(C165) \\sim Ueq, Uanis(C166)
\\sim Ueq: with sigma of 0.02 and sigma for terminal atoms of 0.04
Uanis(C41) \\sim Ueq, Uanis(C35) \\sim Ueq, Uanis(C73) \\sim Ueq, Uanis(C39)
\\sim Ueq, Uanis(C87) \\sim Ueq, Uanis(C86) \\sim Ueq: with sigma of 0.01 and
sigma for terminal atoms of 0.02
4. Rigid body (RIGU) restrains
 C144, C143, C142, C141, C140, C145
 with sigma for 1-2 distances of 0.005 and sigma for 1-3 distances of 0.01
 O17, N10, C161, C163, C162
 with sigma for 1-2 distances of 0.01 and sigma for 1-3 distances of 0.02
 C63, C62, C64, C65, C60, C61
 with sigma for 1-2 distances of 0.05 and sigma for 1-3 distances of 0.01
 C74, C73
 with sigma for 1-2 distances of 0.005 and sigma for 1-3 distances of 0.01
 C61, C60, C65, C64, C63, C62
 with sigma for 1-2 distances of 0.005 and sigma for 1-3 distances of 0.01
 C150, C119, C120, C125, C149
 with sigma for 1-2 distances of 0.005 and sigma for 1-3 distances of 0.01
 C95, C96, C97, C91, C92, C94
 with sigma for 1-2 distances of 0.005 and sigma for 1-3 distances of 0.01
 C146, C149, C148, C147
 with sigma for 1-2 distances of 0.005 and sigma for 1-3 distances of 0.01
 C74, C73, C72, C75, C79, C76, C77, C78
 with sigma for 1-2 distances of 0.005 and sigma for 1-3 distances of 0.01
 C6, C5
 with sigma for 1-2 distances of 0.005 and sigma for 1-3 distances of 0.01
5.a Ternary CH refined with riding coordinates:
 C87(H87), C7(H7), C6(H6), C111(H111), C138(H138), C73(H73), C60(H60),
 C109(H109), C59(H59), C74(H74), C50(H50), C52(H52), C86(H86), C140(H140),
 C153(H153), C155(H155)
5.b Secondary CH2 refined with riding coordinates:
 C81(H81A,H81B), C3(H3A,H3B), C1(H1A,H1B), C77(H77A,H77B), C114(H11D,H11E),
 C160(H16A,H16B), C113(H11F,H11G), C141(H14A,H14B), C76(H76A,H76B), C75(H75A,
 H75B), C57(H57A,H57B), C112(H11H,H11I), C115(H11J,H11K), C54(H54A,H54B),
 C56(H56A,H56B), C61(H61A,H61B), C116(H11L,H11M), C2(H2A,H2B), C4(H4A,H4B),
 C142(H14C,H14D), C159(H15D,H15E), C144(H14E,H14F), C78(H78A,H78B), C82(H82A,
 H82B), C85(H85A,H85B), C157(H15F,H15G), C156(H15H,H15I), C63(H63A,H63B),
 C158(H15J,H15K), C64(H64A,H64B), C65(H65A,H65B), C5(H5A,H5B), C53(H53A,H53B),
 C55(H55A,H55B), C143(H14G,H14H), C79(H79A,H79B), C145(H14I,H14J), C62(H62A,
 H62B), C84(H84A,H84B), C83(H83A,H83B)
5.c Aromatic/amide H refined with riding coordinates:
 C147(H147), C36(H36), C103(H103), C28(H28), C20(H20), C66(H66), C135(H135),
 C14(H14), C131(H131), C117(H117), C94(H94), C46(H46), C161(H161), C166(H166)
5.d Idealised Me refined as rotating group:
 C110(H11A,H11B,H11C), C154(H15A,H15B,H15C), C88(H88A,H88B,H88C), C139(H13A,
 H13B,H13C), C8(H8A,H8B,H8C), C58(H58A,H58B,H58C), C72(H72A,H72B,H72C),
 C51(H51A,H51B,H51C), C163(H16C,H16D,H16E), C165(H16I,H16J,H16K), C162(H16F,
 H16G,H16H), C164(H16L,H16M,H16N)
;
_smtbx_masks_special_details
;
A solvent mask was calculated and 212 electrons were 
found in a volume of 888\%A^3^ in 1 void per unit cell. 
This is consistent with the presence of 
6[C3H7O] per formula unit 
which account for 198 electrons 
per unit cell.
;
_smtbx_masks_void_probe_radius 1.2
_smtbx_masks_void_truncation_radius 1.2
_olex2_submission_special_instructions 'No special instructions were received'

loop_
_space_group_symop_operation_xyz
'x, y, z'

loop_
_atom_site_label
_atom_site_type_symbol
_atom_site_fract_x
_atom_site_fract_y
_atom_site_fract_z
_atom_site_U_iso_or_equiv
_atom_site_adp_type
_atom_site_occupancy
_atom_site_site_symmetry_order
_atom_site_calc_flag
_atom_site_refinement_flags_posn
_atom_site_refinement_flags_adp
_atom_site_refinement_flags_occupancy
_atom_site_disorder_assembly
_atom_site_disorder_group
Cl1 Cl 0.4825(5) 0.7094(5) 1.0919(5) 0.058(2) Uani 1 1 d . U . . .
Cl4 Cl 0.6197(5) 0.2809(5) 0.4069(5) 0.057(2) Uani 1 1 d . U . . .
Cl7 Cl 0.3766(5) 0.7273(5) -0.0937(5) 0.054(2) Uani 1 1 d . U . . .
Cl2 Cl 0.6556(6) 0.7757(5) 1.0568(5) 0.063(2) Uani 1 1 d . U . . .
Cl6 Cl 0.5150(5) 0.2984(5) 0.5932(5) 0.058(2) Uani 1 1 d . U . . .
Cl3 Cl 0.8260(6) 0.2531(5) 0.4283(5) 0.063(2) Uani 1 1 d . U . . .
Cl8 Cl 0.1705(6) 0.7562(5) -0.0626(5) 0.064(3) Uani 1 1 d . U . . .
Cl5 Cl 0.3434(6) 0.2292(5) 0.5685(5) 0.064(2) Uani 1 1 d . U . . .
O4 O 0.7258(14) 0.7528(12) 0.6228(13) 0.056(5) Uani 1 1 d . U . . .
O13 O 0.1278(14) 0.7241(12) 0.3776(13) 0.061(5) Uani 1 1 d . U . . .
O8 O 0.8704(13) 0.2846(12) 0.8641(12) 0.054(5) Uani 1 1 d . U . . .
O11 O 0.4308(13) 0.6142(11) 0.7084(12) 0.053(5) Uani 1 1 d . U . . .
O16 O 0.4924(15) 0.4184(12) -0.2134(13) 0.063(5) Uani 1 1 d . U . . .
O7 O 0.9118(14) 0.0819(13) 0.6830(12) 0.061(5) Uani 1 1 d . U . . .
O5 O 0.5204(14) 0.7899(12) 0.4687(11) 0.059(5) Uani 1 1 d . U . . .
O1 O 0.5626(14) 0.3997(12) 1.2108(13) 0.062(5) Uani 1 1 d . U . . .
N5 N 0.3279(16) 0.1507(15) 0.2214(15) 0.055(4) Uani 1 1 d . U . . .
O2 O 0.7032(14) 0.2096(13) 1.0241(11) 0.059(5) Uani 1 1 d . U . . .
O10 O 0.2705(13) 0.2550(11) 0.1347(12) 0.054(4) Uani 1 1 d D U . . .
O14 O 0.0800(14) 0.9278(13) 0.1892(12) 0.060(5) Uani 1 1 d . U . . .
N3 N 0.5237(16) 0.6945(15) 0.3721(15) 0.055(4) Uani 1 1 d . U . . .
N7 N 0.1125(16) 0.8302(15) 0.2867(15) 0.056(4) Uani 1 1 d . U . . .
O15 O 0.4862(14) 0.2145(13) -0.0218(12) 0.064(5) Uani 1 1 d D U . . .
O6 O 0.5074(14) 0.5915(12) 0.2873(13) 0.059(5) Uani 1 1 d . U . . .
N8 N 0.4747(17) 0.3076(15) -0.1236(15) 0.057(4) Uani 1 1 d . U . . .
C32 C 0.693(2) 0.765(2) 0.681(2) 0.052(4) Uani 1 1 d . U . . .
C21 C 0.720(2) 0.3974(19) 0.7862(18) 0.049(3) Uani 1 1 d . U . . .
N1 N 0.6493(17) 0.3043(15) 1.1234(15) 0.055(4) Uani 1 1 d . U . . .
O9 O 0.3874(14) 0.0510(13) 0.3104(12) 0.062(5) Uani 1 1 d . U . . .
C98 C 0.3421(19) 0.4405(16) 0.3454(15) 0.047(3) Uani 1 1 d D U . . .
C125 C 0.3044(19) 0.5603(17) 0.1573(17) 0.045(3) Uani 1 1 d D U . . .
N4 N 0.8862(16) 0.1780(14) 0.7784(15) 0.055(4) Uani 1 1 d . U . . .
C49 C 0.542(2) 0.705(2) 0.4508(19) 0.053(4) Uani 1 1 d . U . . .
C37 C 0.576(2) 0.6430(19) 0.4975(19) 0.050(4) Uani 1 1 d . U . . .
O3 O 0.6290(15) 0.9552(13) 0.8026(12) 0.068(5) Uani 1 1 d . U . . .
C121 C 0.3329(19) 0.4582(17) 0.2643(14) 0.046(3) Uani 1 1 d D U . . .
N2 N 0.6739(17) 0.8542(15) 0.7076(15) 0.058(4) Uani 1 1 d . U . . .
C151 C 0.154(2) 0.741(2) 0.311(2) 0.052(4) Uani 1 1 d . U . . .
N6 N 0.3505(16) 0.7035(16) 0.6184(15) 0.056(4) Uani 1 1 d . U . . .
C41 C 0.693(2) 0.4447(19) 0.6533(18) 0.048(3) Uani 1 1 d . U . . .
C133 C 0.396(2) 0.4529(19) -0.0184(18) 0.050(3) Uani 1 1 d . U . . .
C27 C 0.632(2) 0.7606(17) 0.9651(17) 0.049(4) Uani 1 1 d D U . . .
O12 O 0.2981(15) 0.7950(14) 0.5269(12) 0.068(5) Uani 1 1 d . U . . .
C147 C 0.1619(19) 0.8001(19) 0.0850(18) 0.047(4) Uani 1 1 d . U . . .
H147 H 0.126525 0.853949 0.068316 0.056 Uiso 1 1 calc R U . . .
C105 C 0.368(2) 0.5558(19) 0.5192(19) 0.049(3) Uani 1 1 d . U . . .
C25 C 0.629(2) 0.6599(18) 0.8648(17) 0.049(3) Uani 1 1 d D U . . .
C40 C 0.661(2) 0.5123(18) 0.5957(18) 0.047(3) Uani 1 1 d . U . . .
C23 C 0.6615(19) 0.5536(18) 0.7563(18) 0.047(3) Uani 1 1 d . U . . .
C150 C 0.216(2) 0.6909(19) 0.2679(18) 0.048(3) Uani 1 1 d . U . . .
C104 C 0.397(2) 0.546(2) 0.5932(19) 0.052(4) Uani 1 1 d . U . . .
C148 C 0.165(2) 0.7884(18) 0.1618(18) 0.048(4) Uani 1 1 d . U . . .
C106 C 0.327(2) 0.6484(19) 0.4970(18) 0.049(4) Uani 1 1 d . U . . .
C120 C 0.3069(19) 0.5449(17) 0.2355(17) 0.045(3) Uani 1 1 d D U . . .
C30 C 0.632(2) 0.7247(17) 0.8093(17) 0.049(3) Uani 1 1 d D U . . .
C22 C 0.6884(19) 0.4631(18) 0.7290(18) 0.047(3) Uani 1 1 d . U . . .
C48 C 0.534(2) 0.6050(18) 0.3516(19) 0.051(4) Uani 1 1 d D U . . .
C36 C 0.5951(19) 0.6641(19) 0.5660(18) 0.049(4) Uani 1 1 d . U . . .
H36 H 0.576936 0.723484 0.580208 0.059 Uiso 1 1 calc R U . . .
C129 C 0.351(2) 0.5139(19) 0.0263(18) 0.048(3) Uani 1 1 d . U . . .
C39 C 0.649(2) 0.4941(19) 0.5227(19) 0.049(3) Uani 1 1 d . U . . .
C24 C 0.647(2) 0.5677(17) 0.8357(17) 0.048(3) Uani 1 1 d D U . . .
C108 C 0.397(2) 0.625(2) 0.640(2) 0.051(4) Uani 1 1 d . U . . .
C110 C 0.412(2) 0.8314(19) 0.6674(19) 0.060(7) Uani 1 1 d . U . . .
H11A H 0.396414 0.867358 0.621906 0.089 Uiso 1 1 calc R U . . .
H11B H 0.473059 0.794897 0.660450 0.089 Uiso 1 1 calc R U . . .
H11C H 0.410869 0.869071 0.711948 0.089 Uiso 1 1 calc R U . . .
C19 C 0.699(2) 0.4122(18) 0.8637(18) 0.050(3) Uani 1 1 d . U . . .
C122 C 0.3454(19) 0.3884(14) 0.2107(16) 0.049(3) Uani 1 1 d D U . . .
C35 C 0.6436(19) 0.6028(18) 0.6241(18) 0.048(3) Uani 1 1 d . U . . .
C29 C 0.635(2) 0.8148(19) 0.8342(19) 0.052(4) Uani 1 1 d . U . . .
C128 C 0.327(2) 0.6051(18) 0.0032(18) 0.047(3) Uani 1 1 d . U . . .
C31 C 0.648(2) 0.7067(18) 0.7303(18) 0.050(4) Uani 1 1 d . U . . .
C136 C 0.462(2) 0.2912(19) -0.0471(19) 0.054(4) Uani 1 1 d D U . . .
C100 C 0.3586(19) 0.4960(19) 0.4710(19) 0.049(3) Uani 1 1 d . U . . .
C123 C 0.355(2) 0.4073(19) 0.1287(18) 0.048(3) Uani 1 1 d . U . . .
C18 C 0.662(2) 0.5013(17) 0.8912(18) 0.050(3) Uani 1 1 d D U . . .
C103 C 0.441(2) 0.4702(19) 0.6135(19) 0.051(4) Uani 1 1 d . U . . .
H103 H 0.472815 0.461275 0.659939 0.061 Uiso 1 1 calc R U . . .
C124 C 0.3391(19) 0.4941(18) 0.1071(17) 0.048(3) Uani 1 1 d D U . . .
C33 C 0.645(2) 0.877(2) 0.7831(19) 0.053(4) Uani 1 1 d . U . . .
C137 C 0.466(2) 0.400(2) -0.152(2) 0.054(4) Uani 1 1 d . U . . .
C93 C 0.359(2) 0.130(2) 0.2916(19) 0.054(4) Uani 1 1 d . U . . .
C69 C 0.842(2) 0.2666(18) 0.801(2) 0.051(4) Uani 1 1 d . U . . .
C9 C 0.673(2) 0.286(2) 1.0457(19) 0.052(4) Uani 1 1 d . U . . .
C13 C 0.596(2) 0.391(2) 1.146(2) 0.054(4) Uani 1 1 d . U . . .
C149 C 0.2228(19) 0.7050(18) 0.1850(17) 0.048(3) Uani 1 1 d D U . . .
C152 C 0.116(2) 0.853(2) 0.2086(19) 0.052(4) Uani 1 1 d . U . . .
C90 C 0.351(2) 0.2987(16) 0.2349(15) 0.048(3) Uani 1 1 d D U . . .
C28 C 0.635(2) 0.824(2) 0.9133(19) 0.053(4) Uani 1 1 d . U . . .
H28 H 0.636506 0.880420 0.932448 0.064 Uiso 1 1 calc R U . . .
C20 C 0.6924(19) 0.3463(19) 0.9231(17) 0.052(4) Uani 1 1 d D U . . .
H20 H 0.707873 0.286850 0.908514 0.062 Uiso 1 1 calc R U . . .
C97 C 0.3669(19) 0.3491(14) 0.3730(13) 0.048(3) Uani 1 1 d D U . . .
C95 C 0.3599(19) 0.2470(15) 0.4801(16) 0.050(4) Uani 1 1 d D U . . .
C44 C 0.6675(18) 0.3978(17) 0.4959(17) 0.049(4) Uani 1 1 d D U . . .
C68 C 0.880(2) 0.156(2) 0.7017(19) 0.052(4) Uani 1 1 d . U . . .
C99 C 0.337(2) 0.5100(18) 0.3962(18) 0.048(3) Uani 1 1 d . U . . .
C119 C 0.2757(19) 0.6120(18) 0.2894(16) 0.046(3) Uani 1 1 d D U . . .
C132 C 0.423(2) 0.4694(19) -0.1003(18) 0.051(4) Uani 1 1 d . U . . .
C70 C 0.770(2) 0.3208(19) 0.7587(18) 0.049(4) Uani 1 1 d . U . . .
C34 C 0.650(2) 0.6174(18) 0.7025(18) 0.047(3) Uani 1 1 d . U . . .
C66 C 0.836(2) 0.2056(19) 0.5749(19) 0.050(4) Uani 1 1 d . U . . .
H66 H 0.874218 0.152278 0.558797 0.060 Uiso 1 1 calc R U . . .
C43 C 0.7316(18) 0.3392(17) 0.5486(17) 0.048(4) Uani 1 1 d D U . . .
C42 C 0.734(2) 0.3597(18) 0.6258(18) 0.048(3) Uani 1 1 d . U . . .
C87 C 0.286(2) 0.084(2) 0.1812(16) 0.059(4) Uani 1 1 d D U . . .
H87 H 0.305059 0.028390 0.209874 0.071 Uiso 1 1 calc R U . . .
C146 C 0.201(2) 0.7466(18) 0.0305(17) 0.045(4) Uani 1 1 d . U . . .
C80 C 0.802(2) 0.2571(17) 0.5238(17) 0.045(4) Uani 1 1 d . U . . .
C89 C 0.311(2) 0.238(2) 0.1962(17) 0.055(4) Uani 1 1 d D U . . .
C81 C 0.4220(18) 0.043(2) 0.0930(17) 0.069(5) Uani 1 1 d D U . . .
H81A H 0.446458 0.093814 0.108578 0.083 Uiso 1 1 calc R U . . .
H81B H 0.445713 -0.005964 0.127889 0.083 Uiso 1 1 calc R U . . .
C71 C 0.776(2) 0.3007(18) 0.6786(18) 0.048(3) Uani 1 1 d . U . . .
C16 C 0.601(2) 0.6102(18) 0.9904(19) 0.052(4) Uani 1 1 d . U . . .
C134 C 0.423(2) 0.3621(19) 0.0036(19) 0.053(4) Uani 1 1 d . U . . .
C47 C 0.574(2) 0.5393(17) 0.4020(16) 0.051(4) Uani 1 1 d D U . . .
C67 C 0.825(2) 0.2191(18) 0.6516(18) 0.049(4) Uani 1 1 d . U . . .
C135 C 0.400(2) 0.344(2) 0.0786(18) 0.052(4) Uani 1 1 d . U . . .
H135 H 0.416685 0.285281 0.096258 0.063 Uiso 1 1 calc R U . . .
C96 C 0.382(2) 0.3306(15) 0.4537(14) 0.049(3) Uani 1 1 d D U . . .
C7 C 0.659(2) 0.2302(19) 1.1844(19) 0.056(4) Uani 1 1 d . U . . .
H7 H 0.644514 0.258562 1.235317 0.067 Uiso 1 1 calc R U . . .
C118 C 0.2960(19) 0.5964(19) 0.3691(18) 0.048(3) Uani 1 1 d . U . . .
C6 C 0.7626(19) 0.1793(18) 1.1854(15) 0.056(4) Uani 1 1 d D U . . .
H6 H 0.774435 0.137498 1.141798 0.068 Uiso 1 1 calc R U . . .
C111 C 0.2393(19) 0.8235(18) 0.6858(18) 0.061(4) Uani 1 1 d D U . . .
H111 H 0.231155 0.860247 0.638715 0.073 Uiso 1 1 calc R U . . .
C11 C 0.631(2) 0.4489(19) 1.0227(18) 0.052(3) Uani 1 1 d . U . . .
C138 C 0.495(2) 0.244(2) -0.1868(19) 0.060(4) Uani 1 1 d . U . . .
H138 H 0.490162 0.275906 -0.236737 0.072 Uiso 1 1 calc R U . . .
C3 C 0.9430(19) 0.1315(18) 1.2559(15) 0.058(5) Uani 1 1 d D U . . .
H3A H 1.003590 0.091734 1.251487 0.069 Uiso 1 1 calc R U . . .
H3B H 0.942878 0.167983 1.301782 0.069 Uiso 1 1 calc R U . . .
C15 C 0.553(2) 0.6133(18) 1.0612(18) 0.051(4) Uani 1 1 d . U . . .
C73 C 0.944(2) 0.113(2) 0.8247(19) 0.063(4) Uani 1 1 d . U . . .
H73 H 0.965750 0.058799 0.793710 0.075 Uiso 1 1 calc R U . . .
C38 C 0.603(2) 0.5553(18) 0.4739(16) 0.049(3) Uani 1 1 d D U . . .
C14 C 0.553(2) 0.5414(19) 1.1141(19) 0.055(4) Uani 1 1 d . U . . .
H14 H 0.522254 0.552775 1.162453 0.066 Uiso 1 1 calc R U . . .
C60 C 0.6824(18) 0.9416(18) 0.5848(19) 0.069(4) Uani 1 1 d D U . . .
H60 H 0.699783 0.887163 0.553835 0.082 Uiso 1 1 calc R U . . .
C45 C 0.629(2) 0.3900(19) 0.4285(19) 0.050(4) Uani 1 1 d . U . . .
C109 C 0.338(2) 0.770(2) 0.6807(19) 0.060(4) Uani 1 1 d . U . . .
H109 H 0.350910 0.738871 0.730260 0.071 Uiso 1 1 calc R U . . .
C101 C 0.393(2) 0.4085(17) 0.4931(17) 0.051(4) Uani 1 1 d D U . . .
C59 C 0.715(2) 0.9206(19) 0.6655(18) 0.061(4) Uani 1 1 d . U . . .
H59 H 0.697805 0.975830 0.695349 0.073 Uiso 1 1 calc R U . . .
C154 C -0.033(2) 0.854(2) 0.3589(19) 0.065(7) Uani 1 1 d . U . . .
H15A H -0.016700 0.808642 0.397671 0.098 Uiso 1 1 calc R U . . .
H15B H -0.053370 0.828761 0.313182 0.098 Uiso 1 1 calc R U . . .
H15C H -0.081850 0.900165 0.378893 0.098 Uiso 1 1 calc R U . . .
C130 C 0.373(2) 0.6138(19) -0.0669(18) 0.051(4) Uani 1 1 d . U . . .
C74 C 0.8945(18) 0.0893(17) 0.8993(18) 0.066(4) Uani 1 1 d D U . . .
H74 H 0.868544 0.143532 0.928548 0.079 Uiso 1 1 calc R U . . .
C131 C 0.415(2) 0.555(2) -0.1160(19) 0.051(4) Uani 1 1 d . U . . .
H131 H 0.439670 0.573280 -0.162485 0.061 Uiso 1 1 calc R U . . .
C50 C 0.505(2) 0.761(2) 0.3132(19) 0.060(4) Uani 1 1 d . U . . .
H50 H 0.506617 0.729964 0.263666 0.072 Uiso 1 1 calc R U . . .
C1 C 0.8315(15) 0.2368(16) 1.1817(18) 0.056(4) Uani 1 1 d D U . . .
H1A H 0.818052 0.279274 1.224018 0.068 Uiso 1 1 calc R U . . .
H1B H 0.824271 0.269861 1.133259 0.068 Uiso 1 1 calc R U . . .
C102 C 0.439(2) 0.3989(18) 0.5612(18) 0.049(4) Uani 1 1 d . U . . .
C52 C 0.5791(18) 0.8154(18) 0.3062(17) 0.065(4) Uani 1 1 d D U . . .
H52 H 0.575244 0.850007 0.354300 0.078 Uiso 1 1 calc R U . . .
C12 C 0.594(2) 0.459(2) 1.0964(19) 0.054(4) Uani 1 1 d . U . . .
C17 C 0.637(2) 0.5154(18) 0.9665(19) 0.051(3) Uani 1 1 d . U . . .
C107 C 0.329(2) 0.719(2) 0.542(2) 0.054(4) Uani 1 1 d . U . . .
C86 C 0.3173(19) 0.0645(19) 0.0986(17) 0.067(4) Uani 1 1 d D U . . .
H86 H 0.292087 0.114642 0.064784 0.080 Uiso 1 1 calc R U . . .
C92 C 0.369(2) 0.1957(17) 0.3414(15) 0.050(4) Uani 1 1 d D U . . .
C117 C 0.2990(19) 0.659(2) 0.4207(18) 0.052(4) Uani 1 1 d . U . . .
H117 H 0.280219 0.717287 0.403628 0.062 Uiso 1 1 calc R U . . .
C10 C 0.665(2) 0.3645(19) 0.9972(17) 0.052(4) Uani 1 1 d D U . . .
C91 C 0.361(2) 0.2853(15) 0.3160(13) 0.050(3) Uani 1 1 d D U . . .
C77 C 0.8260(19) -0.0496(18) 0.9937(18) 0.072(5) Uani 1 1 d D U . . .
H77A H 0.850769 -0.105329 0.967410 0.087 Uiso 1 1 calc R U . . .
H77B H 0.790485 -0.061450 1.039615 0.087 Uiso 1 1 calc R U . . .
C26 C 0.617(2) 0.6786(17) 0.9421(18) 0.050(4) Uani 1 1 d D U . . .
C88 C 0.181(2) 0.112(2) 0.194(2) 0.071(8) Uani 1 1 d . U . . .
H88A H 0.166459 0.123051 0.248269 0.106 Uiso 1 1 calc R U . . .
H88B H 0.150879 0.066296 0.176162 0.106 Uiso 1 1 calc R U . . .
H88C H 0.158185 0.165888 0.165048 0.106 Uiso 1 1 calc R U . . .
C114 C 0.058(2) 0.8701(18) 0.7620(17) 0.061(5) Uani 1 1 d D U . . .
H11D H 0.063118 0.831622 0.807267 0.073 Uiso 1 1 calc R U . . .
H11E H -0.005349 0.905816 0.762221 0.073 Uiso 1 1 calc R U . . .
C94 C 0.3641(19) 0.1871(18) 0.4219(15) 0.053(4) Uani 1 1 d D U . . .
H94 H 0.363993 0.129596 0.439007 0.064 Uiso 1 1 calc R U . . .
C160 C 0.1831(19) 0.9575(19) 0.3791(16) 0.064(5) Uani 1 1 d D U . . .
H16A H 0.228148 0.910589 0.353629 0.077 Uiso 1 1 calc R U . . .
H16B H 0.162679 1.004077 0.341423 0.077 Uiso 1 1 calc R U . . .
C139 C 0.598(2) 0.1919(19) -0.1769(18) 0.061(8) Uani 1 1 d . U . . .
H13A H 0.606185 0.170610 -0.124315 0.091 Uiso 1 1 calc R U . . .
H13B H 0.640953 0.230615 -0.188022 0.091 Uiso 1 1 calc R U . . .
H13C H 0.611097 0.142502 -0.212144 0.091 Uiso 1 1 calc R U . . .
C113 C 0.1245(16) 0.9273(19) 0.765(2) 0.062(5) Uani 1 1 d D U . . .
H11F H 0.107636 0.974717 0.727847 0.074 Uiso 1 1 calc R U . . .
H11G H 0.119336 0.954316 0.816720 0.074 Uiso 1 1 calc R U . . .
N10 N 0.006(2) 0.652(3) 0.102(2) 0.110(12) Uani 1 1 d D . . . .
C46 C 0.587(2) 0.4465(19) 0.3838(18) 0.050(4) Uani 1 1 d . U . . .
H46 H 0.563551 0.428813 0.338012 0.060 Uiso 1 1 calc R U . . .
C141 C 0.443(2) 0.1224(19) -0.2478(18) 0.069(5) Uani 1 1 d D U . . .
H14A H 0.503071 0.083076 -0.242629 0.082 Uiso 1 1 calc R U . . .
H14B H 0.443780 0.155095 -0.296135 0.082 Uiso 1 1 calc R U . . .
C8 C 0.590(2) 0.177(2) 1.1712(19) 0.063(7) Uani 1 1 d . U . . .
H8A H 0.532038 0.214676 1.158183 0.094 Uiso 1 1 calc R U . . .
H8B H 0.581685 0.143907 1.217605 0.094 Uiso 1 1 calc R U . . .
H8C H 0.611390 0.136197 1.129144 0.094 Uiso 1 1 calc R U . . .
C76 C 0.7659(19) 0.0120(19) 0.9412(16) 0.070(5) Uani 1 1 d D U . . .
H76A H 0.720361 -0.018017 0.919323 0.084 Uiso 1 1 calc R U . . .
H76B H 0.732160 0.062178 0.971228 0.084 Uiso 1 1 calc R U . . .
C140 C 0.426(2) 0.1848(18) -0.1825(18) 0.067(4) Uani 1 1 d D U . . .
H140 H 0.437912 0.149753 -0.134652 0.080 Uiso 1 1 calc R U . . .
C75 C 0.8187(19) 0.045(2) 0.8774(16) 0.069(5) Uani 1 1 d D U . . .
H75A H 0.774832 0.086308 0.846728 0.083 Uiso 1 1 calc R U . . .
H75B H 0.845305 -0.004853 0.843965 0.083 Uiso 1 1 calc R U . . .
C57 C 0.6749(16) 0.7626(18) 0.300(2) 0.066(4) Uani 1 1 d D U . . .
H57A H 0.678076 0.724077 0.255130 0.079 Uiso 1 1 calc R U . . .
H57B H 0.684644 0.724517 0.345546 0.079 Uiso 1 1 calc R U . . .
C112 C 0.2210(18) 0.8848(19) 0.7509(17) 0.064(5) Uani 1 1 d D U . . .
H11H H 0.244285 0.852948 0.797521 0.077 Uiso 1 1 calc R U . . .
H11I H 0.256764 0.930765 0.741996 0.077 Uiso 1 1 calc R U . . .
C153 C 0.046(2) 0.890(2) 0.3396(18) 0.060(4) Uani 1 1 d . U . . .
H153 H 0.022765 0.943122 0.308981 0.073 Uiso 1 1 calc R U . . .
C115 C 0.0741(18) 0.8170(19) 0.6921(17) 0.062(5) Uani 1 1 d D U . . .
H11J H 0.033330 0.774616 0.693081 0.074 Uiso 1 1 calc R U . . .
H11K H 0.058555 0.855320 0.647237 0.074 Uiso 1 1 calc R U . . .
C54 C 0.6426(16) 0.9288(17) 0.236(2) 0.066(5) Uani 1 1 d D U . . .
H54A H 0.632483 0.968068 0.191759 0.079 Uiso 1 1 calc R U . . .
H54B H 0.639216 0.965656 0.282465 0.079 Uiso 1 1 calc R U . . .
C56 C 0.7548(19) 0.8084(19) 0.2930(17) 0.068(5) Uani 1 1 d D U . . .
H56A H 0.761603 0.838052 0.341556 0.081 Uiso 1 1 calc R U . . .
H56B H 0.812072 0.765453 0.282123 0.081 Uiso 1 1 calc R U . . .
C61 C 0.5804(18) 0.968(2) 0.5856(15) 0.071(5) Uani 1 1 d D U . . .
H61A H 0.560573 1.020599 0.618074 0.085 Uiso 1 1 calc R U . . .
H61B H 0.552652 0.921048 0.606980 0.085 Uiso 1 1 calc R U . . .
C116 C 0.1695(16) 0.7700(18) 0.684(2) 0.060(4) Uani 1 1 d D U . . .
H11L H 0.181663 0.726053 0.724807 0.073 Uiso 1 1 calc R U . . .
H11M H 0.176654 0.738289 0.634498 0.073 Uiso 1 1 calc R U . . .
C155 C 0.1014(18) 0.9218(19) 0.4096(18) 0.067(4) Uani 1 1 d D U . . .
H155 H 0.124612 0.870517 0.442862 0.081 Uiso 1 1 calc R U . . .
C2 C 0.9292(16) 0.1892(18) 1.1865(15) 0.057(5) Uani 1 1 d D U . . .
H2A H 0.969665 0.231776 1.188648 0.069 Uiso 1 1 calc R U . . .
H2B H 0.946436 0.153325 1.140086 0.069 Uiso 1 1 calc R U . . .
C58 C 0.826(2) 0.892(2) 0.667(2) 0.073(8) Uani 1 1 d . U . . .
H58A H 0.852906 0.918499 0.623188 0.110 Uiso 1 1 calc R U . . .
H58B H 0.844659 0.828973 0.664130 0.110 Uiso 1 1 calc R U . . .
H58C H 0.848026 0.912977 0.714320 0.110 Uiso 1 1 calc R U . . .
C161 C 0.024(4) 0.640(4) 0.177(3) 0.13(2) Uani 1 1 d D . . . .
H161 H 0.069172 0.588753 0.186589 0.160 Uiso 1 1 calc R U . . .
C72 C 1.030(2) 0.156(2) 0.845(2) 0.069(7) Uani 1 1 d . U . . .
H72A H 1.046679 0.187192 0.799873 0.104 Uiso 1 1 calc R U . . .
H72B H 1.081568 0.109810 0.858527 0.104 Uiso 1 1 calc R U . . .
H72C H 1.012663 0.196093 0.887326 0.104 Uiso 1 1 calc R U . . .
N9 N 0.872(2) 0.637(3) 0.839(3) 0.120(13) Uani 1 1 d D U . . .
C4 C 0.8702(15) 0.0786(17) 1.2660(19) 0.059(5) Uani 1 1 d D U . . .
H4A H 0.881056 0.031691 1.227289 0.071 Uiso 1 1 calc R U . . .
H4B H 0.876296 0.050610 1.316869 0.071 Uiso 1 1 calc R U . . .
C142 C 0.3697(18) 0.0695(19) -0.251(2) 0.072(5) Uani 1 1 d D U . . .
H14C H 0.378778 0.032856 -0.297019 0.086 Uiso 1 1 calc R U . . .
H14D H 0.373664 0.030632 -0.205554 0.086 Uiso 1 1 calc R U . . .
C159 C 0.227(2) 0.9935(19) 0.4461(16) 0.066(5) Uani 1 1 d D U . . .
H15D H 0.253851 0.944902 0.480012 0.080 Uiso 1 1 calc R U . . .
H15E H 0.277122 1.020842 0.426546 0.080 Uiso 1 1 calc R U . . .
C144 C 0.269(2) 0.173(2) -0.1768(17) 0.072(5) Uani 1 1 d D U . . .
H14E H 0.283857 0.130241 -0.135155 0.087 Uiso 1 1 calc R U . . .
H14F H 0.204744 0.204966 -0.168476 0.087 Uiso 1 1 calc R U . . .
C78 C 0.9033(19) -0.006(2) 1.0159(17) 0.071(5) Uani 1 1 d D U . . .
H78A H 0.877728 0.044490 1.049037 0.086 Uiso 1 1 calc R U . . .
H78B H 0.947256 -0.047453 1.046331 0.086 Uiso 1 1 calc R U . . .
C51 C 0.408(2) 0.818(2) 0.3226(19) 0.067(8) Uani 1 1 d . U . . .
H51A H 0.398826 0.841556 0.374429 0.101 Uiso 1 1 calc R U . . .
H51B H 0.362372 0.782104 0.313459 0.101 Uiso 1 1 calc R U . . .
H51C H 0.400023 0.865833 0.285689 0.101 Uiso 1 1 calc R U . . .
C82 C 0.454(2) 0.0175(19) 0.0116(17) 0.072(5) Uani 1 1 d D U . . .
H82A H 0.521343 0.000294 0.008969 0.087 Uiso 1 1 calc R U . . .
H82B H 0.434871 0.067888 -0.022662 0.087 Uiso 1 1 calc R U . . .
C85 C 0.287(2) -0.0172(18) 0.0735(16) 0.070(5) Uani 1 1 d D U . . .
H85A H 0.319214 -0.067988 0.102504 0.084 Uiso 1 1 calc R U . . .
H85B H 0.220166 -0.011149 0.083610 0.084 Uiso 1 1 calc R U . . .
C157 C 0.080(2) 1.020(2) 0.5241(17) 0.073(6) Uani 1 1 d D U . . .
H15F H 0.103269 0.971655 0.558998 0.087 Uiso 1 1 calc R U . . .
H15G H 0.035185 1.064894 0.552634 0.087 Uiso 1 1 calc R U . . .
C156 C 0.036(2) 0.9886(19) 0.4566(16) 0.068(5) Uani 1 1 d D U . . .
H15H H 0.010703 1.038786 0.423664 0.082 Uiso 1 1 calc R U . . .
H15I H -0.016052 0.962731 0.474999 0.082 Uiso 1 1 calc R U . . .
C63 C 0.5899(18) 1.0602(18) 0.471(2) 0.074(5) Uani 1 1 d D U . . .
H63A H 0.572697 1.112935 0.503506 0.089 Uiso 1 1 calc R U . . .
H63B H 0.565743 1.074339 0.419837 0.089 Uiso 1 1 calc R U . . .
C158 C 0.1592(19) 1.0599(19) 0.4920(18) 0.069(5) Uani 1 1 d D U . . .
H15J H 0.134505 1.110222 0.459045 0.083 Uiso 1 1 calc R U . . .
H15K H 0.190962 1.081184 0.534563 0.083 Uiso 1 1 calc R U . . .
C64 C 0.6922(19) 1.032(2) 0.4666(16) 0.078(5) Uani 1 1 d D U . . .
H64A H 0.720014 1.079226 0.445197 0.093 Uiso 1 1 calc R U . . .
H64B H 0.709889 0.980288 0.433229 0.093 Uiso 1 1 calc R U . . .
C65 C 0.725(2) 1.0102(19) 0.5463(15) 0.071(5) Uani 1 1 d D U . . .
H65A H 0.791930 0.990076 0.544414 0.086 Uiso 1 1 calc R U . . .
H65B H 0.710392 1.063762 0.577604 0.086 Uiso 1 1 calc R U . . .
C5 C 0.7740(17) 0.1293(18) 1.2592(15) 0.058(5) Uani 1 1 d D U . . .
H5A H 0.758991 0.170224 1.302544 0.070 Uiso 1 1 calc R U . . .
H5B H 0.731012 0.088931 1.261505 0.070 Uiso 1 1 calc R U . . .
O18 O 0.836(3) 0.588(3) 0.946(3) 0.182(17) Uani 1 1 d . U . . .
C53 C 0.566(2) 0.8796(19) 0.2418(17) 0.065(5) Uani 1 1 d D U . . .
H53A H 0.506740 0.921159 0.249700 0.078 Uiso 1 1 calc R U . . .
H53B H 0.562919 0.848433 0.193256 0.078 Uiso 1 1 calc R U . . .
C55 C 0.7375(18) 0.8739(18) 0.2294(17) 0.066(5) Uani 1 1 d D U . . .
H55A H 0.782918 0.911738 0.230754 0.079 Uiso 1 1 calc R U . . .
H55B H 0.744966 0.843182 0.179748 0.079 Uiso 1 1 calc R U . . .
C143 C 0.278(2) 0.128(2) -0.2512(18) 0.074(5) Uani 1 1 d D U . . .
H14G H 0.274904 0.170524 -0.293650 0.089 Uiso 1 1 calc R U . . .
H14H H 0.229535 0.094597 -0.256893 0.089 Uiso 1 1 calc R U . . .
C79 C 0.9546(19) 0.0252(19) 0.9499(16) 0.071(5) Uani 1 1 d D U . . .
H79A H 0.984733 -0.025690 0.918982 0.085 Uiso 1 1 calc R U . . .
H79B H 1.003220 0.052698 0.969994 0.085 Uiso 1 1 calc R U . . .
C145 C 0.3317(18) 0.2353(19) -0.176(2) 0.068(4) Uani 1 1 d D U . . .
H14I H 0.319161 0.276178 -0.219681 0.082 Uiso 1 1 calc R U . . .
H14J H 0.322803 0.269311 -0.128344 0.082 Uiso 1 1 calc R U . . .
C62 C 0.550(2) 0.9882(19) 0.5054(15) 0.075(5) Uani 1 1 d D U . . .
H62A H 0.568682 0.935301 0.473752 0.089 Uiso 1 1 calc R U . . .
H62B H 0.482183 1.005015 0.505352 0.089 Uiso 1 1 calc R U . . .
C84 C 0.3081(19) -0.031(2) -0.0111(17) 0.074(5) Uani 1 1 d D U . . .
H84A H 0.287210 0.023543 -0.040103 0.088 Uiso 1 1 calc R U . . .
H84B H 0.279030 -0.076934 -0.031566 0.088 Uiso 1 1 calc R U . . .
C83 C 0.4118(19) -0.0582(19) -0.014(2) 0.072(5) Uani 1 1 d D U . . .
H83A H 0.433128 -0.075156 -0.066988 0.086 Uiso 1 1 calc R U . . .
H83B H 0.431489 -0.109050 0.019439 0.086 Uiso 1 1 calc R U . . .
C163 C 0.048(4) 0.594(4) 0.038(3) 0.158(19) Uani 1 1 d D U . . .
H16C H 0.107961 0.560811 0.052976 0.237 Uiso 1 1 calc R U . . .
H16D H 0.056492 0.630008 -0.006877 0.237 Uiso 1 1 calc R U . . .
H16E H 0.008338 0.554350 0.025074 0.237 Uiso 1 1 calc R U . . .
C166 C 0.864(5) 0.569(4) 0.884(4) 0.18(3) Uani 1 1 d D U . . .
H166 H 0.880107 0.510254 0.867577 0.219 Uiso 1 1 calc R U . . .
C165 C 0.878(3) 0.614(4) 0.757(3) 0.15(2) Uani 1 1 d D U . . .
H16I H 0.940233 0.582784 0.743855 0.231 Uiso 1 1 calc R U . . .
H16J H 0.863694 0.667435 0.726319 0.231 Uiso 1 1 calc R U . . .
H16K H 0.834324 0.577174 0.746076 0.231 Uiso 1 1 calc R U . . .
C162 C -0.068(5) 0.727(4) 0.080(4) 0.22(3) Uani 1 1 d D . . . .
H16F H -0.104874 0.749306 0.125184 0.326 Uiso 1 1 calc R U . . .
H16G H -0.107526 0.706996 0.042688 0.326 Uiso 1 1 calc R U . . .
H16H H -0.040558 0.772624 0.057021 0.326 Uiso 1 1 calc R U . . .
O17 O -0.001(3) 0.674(3) 0.226(3) 0.173(17) Uani 1 1 d . . . . .
C164 C 0.893(4) 0.722(3) 0.866(3) 0.16(2) Uani 1 1 d D U . . .
H16L H 0.901161 0.719904 0.921113 0.246 Uiso 1 1 calc R U . . .
H16M H 0.842773 0.770245 0.853299 0.246 Uiso 1 1 calc R U . . .
H16N H 0.949813 0.731352 0.840339 0.246 Uiso 1 1 calc R U . . .
C126 C 0.2711(18) 0.6472(15) 0.1274(16) 0.045(3) Uani 1 1 d D U . . .
C127 C 0.264(2) 0.6700(18) 0.0483(16) 0.045(3) Uani 1 1 d D U . . .

loop_
_atom_site_aniso_label
_atom_site_aniso_U_11
_atom_site_aniso_U_22
_atom_site_aniso_U_33
_atom_site_aniso_U_23
_atom_site_aniso_U_13
_atom_site_aniso_U_12
Cl1 0.057(6) 0.029(5) 0.086(6) -0.001(4) 0.007(4) -0.004(4)
Cl4 0.072(6) 0.022(5) 0.079(6) -0.007(4) 0.002(5) -0.012(4)
Cl7 0.062(6) 0.027(5) 0.072(6) -0.003(4) 0.011(4) -0.005(4)
Cl2 0.087(6) 0.038(5) 0.064(6) -0.008(4) 0.006(5) -0.010(4)
Cl6 0.059(6) 0.043(5) 0.067(6) 0.000(4) -0.002(4) -0.001(4)
Cl3 0.068(6) 0.031(5) 0.084(6) -0.010(4) 0.018(5) 0.001(4)
Cl8 0.079(6) 0.039(5) 0.073(6) -0.012(4) 0.005(5) -0.010(4)
Cl5 0.083(6) 0.039(5) 0.068(6) 0.001(4) 0.018(5) -0.013(4)
O4 0.056(9) 0.039(9) 0.078(10) 0.005(9) 0.010(9) -0.025(8)
O13 0.065(10) 0.044(9) 0.073(10) -0.004(9) 0.002(9) -0.005(8)
O8 0.042(9) 0.038(9) 0.082(10) 0.005(9) 0.012(9) -0.009(8)
O11 0.047(10) 0.031(10) 0.078(12) -0.014(9) 0.007(9) -0.004(8)
O16 0.074(11) 0.038(10) 0.074(12) -0.002(10) 0.016(10) -0.008(9)
O7 0.070(11) 0.026(10) 0.087(11) 0.007(10) 0.003(10) -0.012(9)
O5 0.066(11) 0.033(10) 0.078(11) 0.005(9) 0.006(9) -0.015(9)
O1 0.074(11) 0.034(10) 0.074(12) 0.017(10) 0.014(10) -0.007(9)
N5 0.057(6) 0.038(6) 0.074(7) -0.004(6) 0.000(6) -0.022(6)
O2 0.063(10) 0.038(10) 0.071(10) 0.015(9) -0.001(9) 0.000(9)
O10 0.059(9) 0.032(9) 0.079(10) 0.001(8) -0.009(9) -0.028(8)
O14 0.077(11) 0.024(10) 0.085(11) -0.007(9) 0.006(10) -0.022(9)
N3 0.058(7) 0.035(7) 0.073(7) 0.011(7) 0.009(7) -0.016(6)
N7 0.055(7) 0.039(7) 0.073(7) -0.008(6) 0.005(6) -0.009(6)
O15 0.069(11) 0.044(11) 0.079(11) -0.011(10) 0.006(9) -0.014(9)
O6 0.066(11) 0.036(10) 0.078(12) 0.006(9) 0.005(10) -0.014(9)
N8 0.062(7) 0.037(7) 0.075(7) -0.012(7) 0.013(7) -0.017(6)
C32 0.056(7) 0.029(7) 0.073(7) 0.006(7) 0.010(7) -0.016(6)
C21 0.047(6) 0.030(6) 0.071(6) 0.007(6) 0.006(6) -0.015(5)
N1 0.056(7) 0.038(7) 0.070(7) 0.012(7) 0.001(7) -0.009(6)
O9 0.073(11) 0.040(11) 0.074(11) -0.012(9) -0.005(9) -0.009(9)
C98 0.043(6) 0.031(6) 0.070(6) -0.008(6) 0.005(6) -0.018(5)
C125 0.044(6) 0.029(6) 0.067(6) -0.010(6) 0.003(6) -0.019(5)
N4 0.053(7) 0.031(7) 0.079(7) 0.008(7) 0.007(7) -0.007(6)
C49 0.053(7) 0.034(7) 0.072(8) 0.011(7) 0.010(7) -0.014(7)
C37 0.053(6) 0.029(7) 0.069(7) 0.011(7) 0.009(6) -0.015(6)
O3 0.083(11) 0.028(11) 0.093(12) 0.005(10) -0.003(10) -0.013(9)
C121 0.043(6) 0.031(6) 0.070(6) -0.007(6) 0.006(6) -0.018(5)
N2 0.064(7) 0.033(7) 0.078(7) 0.008(7) 0.007(6) -0.013(6)
C151 0.052(7) 0.034(7) 0.071(7) -0.009(7) 0.006(7) -0.014(6)
N6 0.048(6) 0.038(7) 0.081(7) -0.013(7) 0.008(7) -0.010(6)
C41 0.048(5) 0.031(6) 0.069(6) 0.009(6) 0.006(5) -0.016(5)
C133 0.053(6) 0.032(6) 0.070(6) -0.011(6) 0.006(6) -0.017(6)
C27 0.055(7) 0.025(7) 0.066(8) 0.007(7) 0.012(7) -0.006(7)
O12 0.073(11) 0.044(11) 0.086(11) -0.014(10) 0.015(9) -0.007(9)
C147 0.047(7) 0.028(7) 0.068(7) -0.013(7) 0.004(7) -0.016(7)
C105 0.046(6) 0.031(6) 0.074(7) -0.010(6) 0.005(6) -0.013(6)
C25 0.051(6) 0.029(6) 0.070(6) 0.008(6) 0.009(6) -0.013(6)
C40 0.047(6) 0.029(6) 0.068(6) 0.010(6) 0.006(6) -0.017(5)
C23 0.047(6) 0.027(6) 0.069(6) 0.008(6) 0.005(6) -0.016(5)
C150 0.047(6) 0.032(6) 0.068(6) -0.011(6) 0.005(6) -0.015(5)
C104 0.048(7) 0.033(7) 0.076(7) -0.007(7) 0.007(6) -0.010(6)
C148 0.049(6) 0.028(7) 0.068(7) -0.011(7) 0.007(6) -0.015(6)
C106 0.046(6) 0.030(7) 0.074(7) -0.010(7) 0.006(6) -0.015(6)
C120 0.043(6) 0.030(6) 0.069(6) -0.009(6) 0.007(5) -0.020(5)
C30 0.052(6) 0.026(6) 0.071(6) 0.007(6) 0.008(6) -0.014(6)
C22 0.047(6) 0.029(6) 0.070(6) 0.006(6) 0.004(6) -0.016(5)
C48 0.055(7) 0.029(7) 0.071(8) 0.013(7) 0.009(7) -0.017(7)
C36 0.050(7) 0.030(7) 0.068(7) 0.011(7) 0.010(7) -0.012(6)
C129 0.049(6) 0.032(6) 0.067(6) -0.012(6) 0.004(6) -0.016(6)
C39 0.049(6) 0.031(6) 0.068(6) 0.010(6) 0.007(5) -0.013(5)
C24 0.048(6) 0.028(6) 0.070(6) 0.008(6) 0.006(6) -0.015(5)
C108 0.045(7) 0.032(8) 0.076(8) -0.008(7) 0.005(7) -0.012(7)
C110 0.054(15) 0.029(14) 0.100(16) -0.019(13) 0.017(14) -0.022(12)
C19 0.049(6) 0.031(6) 0.073(6) 0.005(6) 0.006(6) -0.015(5)
C122 0.048(6) 0.033(6) 0.071(6) -0.006(6) 0.004(6) -0.019(6)
C35 0.049(6) 0.031(6) 0.066(6) 0.008(6) 0.006(5) -0.017(5)
C29 0.058(6) 0.027(7) 0.071(7) 0.007(7) 0.007(6) -0.012(6)
C128 0.049(6) 0.030(6) 0.067(7) -0.012(6) 0.006(6) -0.019(6)
C31 0.053(6) 0.028(6) 0.072(7) 0.008(6) 0.008(6) -0.016(6)
C136 0.057(7) 0.035(7) 0.072(8) -0.014(7) 0.009(7) -0.016(7)
C100 0.044(6) 0.032(6) 0.072(6) -0.009(6) 0.004(6) -0.013(6)
C123 0.049(6) 0.031(6) 0.069(6) -0.010(6) 0.002(6) -0.020(6)
C18 0.048(6) 0.031(6) 0.071(6) 0.008(6) 0.006(6) -0.013(5)
C103 0.046(7) 0.033(8) 0.074(8) -0.006(7) 0.004(7) -0.011(7)
C124 0.048(6) 0.031(6) 0.069(6) -0.010(6) 0.005(6) -0.019(5)
C33 0.059(7) 0.028(7) 0.074(8) 0.008(7) 0.010(7) -0.013(7)
C137 0.059(7) 0.035(7) 0.071(8) -0.010(7) 0.011(7) -0.015(7)
C93 0.054(7) 0.037(7) 0.073(7) -0.002(7) 0.004(7) -0.017(7)
C69 0.051(7) 0.029(7) 0.074(7) 0.005(7) 0.006(7) -0.008(6)
C9 0.052(7) 0.035(7) 0.070(8) 0.009(7) 0.004(7) -0.009(7)
C13 0.054(7) 0.035(7) 0.072(8) 0.009(8) 0.006(7) -0.009(7)
C149 0.048(6) 0.030(6) 0.068(6) -0.010(6) 0.004(6) -0.017(5)
C152 0.053(7) 0.034(7) 0.069(7) -0.010(7) 0.005(7) -0.010(7)
C90 0.049(6) 0.032(6) 0.069(6) -0.004(6) 0.001(6) -0.020(6)
C28 0.059(7) 0.029(7) 0.072(8) 0.004(7) 0.008(7) -0.011(7)
C20 0.050(7) 0.035(7) 0.072(7) 0.006(7) 0.005(7) -0.012(6)
C97 0.044(6) 0.032(6) 0.071(6) -0.007(6) 0.003(6) -0.017(5)
C95 0.048(7) 0.033(7) 0.069(8) -0.005(7) 0.003(7) -0.010(7)
C44 0.052(6) 0.028(6) 0.069(7) 0.010(6) 0.005(6) -0.015(6)
C68 0.050(7) 0.030(7) 0.076(8) 0.008(7) 0.003(7) -0.007(7)
C99 0.044(6) 0.031(6) 0.071(6) -0.009(6) 0.007(6) -0.015(5)
C119 0.044(6) 0.030(6) 0.069(6) -0.010(6) 0.006(6) -0.020(5)
C132 0.054(7) 0.034(7) 0.069(7) -0.013(7) 0.008(6) -0.018(6)
C70 0.048(6) 0.029(6) 0.073(7) 0.006(6) 0.005(6) -0.012(6)
C34 0.049(6) 0.027(6) 0.069(6) 0.007(6) 0.006(6) -0.015(5)
C66 0.050(7) 0.030(7) 0.072(8) 0.009(7) 0.001(7) -0.013(7)
C43 0.049(6) 0.028(6) 0.070(7) 0.008(6) 0.004(6) -0.013(6)
C42 0.048(6) 0.029(6) 0.070(6) 0.008(6) 0.002(6) -0.015(5)
C87 0.062(7) 0.045(7) 0.076(7) -0.005(7) 0.002(7) -0.023(6)
C146 0.050(7) 0.024(7) 0.065(8) -0.012(7) 0.008(7) -0.022(7)
C80 0.050(7) 0.020(7) 0.069(8) 0.012(7) 0.000(7) -0.014(7)
C89 0.057(7) 0.039(7) 0.071(7) -0.002(7) 0.001(6) -0.018(6)
C81 0.075(8) 0.053(8) 0.082(8) -0.005(8) 0.002(8) -0.021(8)
C71 0.048(6) 0.025(6) 0.072(6) 0.009(6) 0.003(6) -0.014(5)
C16 0.052(6) 0.032(6) 0.073(7) 0.006(6) 0.006(6) -0.010(6)
C134 0.056(7) 0.035(7) 0.070(7) -0.010(7) 0.008(6) -0.016(6)
C47 0.055(7) 0.030(7) 0.070(7) 0.012(7) 0.006(6) -0.016(6)
C67 0.049(6) 0.027(7) 0.071(7) 0.007(7) 0.004(6) -0.011(6)
C135 0.053(6) 0.036(7) 0.071(7) -0.008(7) 0.006(6) -0.016(6)
C96 0.047(6) 0.032(6) 0.070(6) -0.006(6) 0.003(6) -0.016(6)
C7 0.057(8) 0.038(8) 0.073(8) 0.013(7) -0.002(8) -0.010(7)
C118 0.046(6) 0.032(6) 0.072(6) -0.009(6) 0.006(6) -0.018(6)
C6 0.056(8) 0.044(8) 0.070(8) 0.009(7) -0.004(8) -0.013(7)
C111 0.050(8) 0.045(9) 0.087(9) -0.017(7) 0.010(8) -0.009(7)
C11 0.051(6) 0.034(6) 0.071(7) 0.009(6) 0.005(6) -0.010(6)
C138 0.064(8) 0.043(8) 0.076(8) -0.017(7) 0.012(8) -0.017(7)
C3 0.055(9) 0.048(10) 0.072(10) 0.008(8) -0.001(9) -0.014(8)
C15 0.050(7) 0.031(7) 0.073(8) 0.006(7) 0.006(7) -0.010(7)
C73 0.058(7) 0.043(7) 0.082(8) 0.007(7) 0.008(7) 0.000(6)
C38 0.053(6) 0.029(6) 0.069(6) 0.011(6) 0.007(6) -0.016(6)
C14 0.053(7) 0.036(7) 0.074(8) 0.006(7) 0.008(7) -0.008(7)
C60 0.079(8) 0.041(8) 0.085(9) 0.012(8) 0.008(8) -0.013(7)
C45 0.053(7) 0.027(7) 0.069(8) 0.011(7) 0.004(7) -0.010(7)
C109 0.051(7) 0.041(8) 0.085(8) -0.015(7) 0.012(7) -0.007(7)
C101 0.047(6) 0.034(6) 0.073(7) -0.006(6) 0.004(6) -0.014(6)
C59 0.070(8) 0.034(8) 0.080(8) 0.009(7) 0.009(8) -0.016(7)
C154 0.069(14) 0.048(13) 0.074(13) -0.009(12) -0.007(12) 0.000(12)
C130 0.054(7) 0.031(8) 0.069(8) -0.013(7) 0.007(7) -0.013(7)
C74 0.065(9) 0.039(9) 0.088(9) 0.009(8) 0.009(7) -0.001(7)
C131 0.054(7) 0.034(8) 0.067(8) -0.011(7) 0.007(7) -0.013(7)
C50 0.061(8) 0.044(8) 0.077(8) 0.013(7) 0.007(8) -0.018(7)
C1 0.055(8) 0.044(9) 0.071(9) 0.008(8) -0.001(8) -0.013(7)
C102 0.048(7) 0.030(7) 0.072(8) -0.004(7) 0.006(7) -0.013(7)
C52 0.066(9) 0.051(9) 0.080(9) 0.015(7) 0.002(8) -0.019(7)
C12 0.054(7) 0.036(7) 0.073(7) 0.008(7) 0.004(7) -0.009(7)
C17 0.050(6) 0.032(6) 0.072(6) 0.008(6) 0.006(6) -0.012(6)
C107 0.049(7) 0.036(8) 0.077(8) -0.012(8) 0.008(7) -0.009(7)
C86 0.072(7) 0.052(7) 0.080(8) -0.006(7) 0.000(7) -0.022(7)
C92 0.048(6) 0.034(6) 0.069(7) -0.002(6) 0.003(6) -0.016(6)
C117 0.049(6) 0.033(7) 0.075(7) -0.011(7) 0.007(6) -0.012(6)
C10 0.051(6) 0.034(7) 0.071(7) 0.008(7) 0.006(6) -0.012(6)
C91 0.048(6) 0.033(6) 0.071(6) -0.005(6) 0.004(6) -0.015(6)
C77 0.070(11) 0.049(11) 0.091(11) 0.013(9) 0.011(9) 0.003(9)
C26 0.052(6) 0.030(6) 0.070(7) 0.006(6) 0.007(6) -0.013(6)
C88 0.068(15) 0.058(15) 0.092(16) -0.006(14) 0.006(14) -0.029(13)
C114 0.045(9) 0.048(10) 0.088(10) -0.018(9) 0.012(9) -0.008(8)
C94 0.050(7) 0.038(7) 0.072(7) -0.003(7) 0.003(7) -0.011(7)
C160 0.063(9) 0.047(8) 0.077(9) -0.009(8) 0.002(8) 0.000(8)
C139 0.063(15) 0.049(15) 0.063(15) -0.016(13) 0.036(14) 0.004(13)
C113 0.049(9) 0.047(10) 0.088(10) -0.018(9) 0.013(9) -0.007(8)
N10 0.08(2) 0.16(3) 0.11(3) -0.01(2) -0.01(2) -0.06(2)
C46 0.055(7) 0.029(7) 0.069(8) 0.013(7) 0.004(7) -0.014(7)
C141 0.073(9) 0.053(9) 0.083(9) -0.014(8) 0.018(9) -0.020(8)
C8 0.061(15) 0.043(15) 0.082(16) 0.009(13) -0.012(14) -0.005(13)
C76 0.066(10) 0.044(10) 0.092(10) 0.006(9) 0.011(9) 0.002(9)
C140 0.071(9) 0.049(9) 0.080(9) -0.011(7) 0.017(8) -0.018(7)
C75 0.066(9) 0.045(9) 0.090(10) 0.009(8) 0.007(8) 0.002(8)
C57 0.066(9) 0.054(9) 0.081(9) 0.013(8) 0.002(8) -0.021(7)
C112 0.052(9) 0.049(9) 0.089(10) -0.016(8) 0.012(9) -0.005(8)
C153 0.060(7) 0.044(7) 0.075(7) -0.008(7) 0.002(7) -0.003(6)
C115 0.048(9) 0.047(10) 0.088(10) -0.019(9) 0.015(9) -0.007(8)
C54 0.069(10) 0.053(10) 0.080(10) 0.014(9) 0.003(9) -0.022(8)
C56 0.066(10) 0.058(10) 0.083(10) 0.016(9) 0.004(9) -0.022(8)
C61 0.081(8) 0.043(8) 0.088(9) 0.008(8) 0.009(8) -0.013(8)
C116 0.048(8) 0.045(9) 0.087(9) -0.015(8) 0.012(8) -0.009(7)
C155 0.066(8) 0.051(8) 0.079(8) -0.008(7) 0.002(7) 0.002(7)
C2 0.054(9) 0.047(10) 0.072(10) 0.008(8) -0.002(9) -0.015(8)
C58 0.084(16) 0.047(15) 0.089(16) 0.018(14) 0.000(14) -0.014(14)
C161 0.11(4) 0.12(5) 0.14(4) 0.00(3) -0.03(4) 0.06(3)
C72 0.048(13) 0.059(14) 0.094(15) -0.002(13) 0.007(12) 0.004(11)
N9 0.08(2) 0.14(3) 0.13(2) 0.01(2) 0.00(2) -0.02(2)
C4 0.057(9) 0.048(10) 0.072(10) 0.008(9) 0.000(9) -0.012(8)
C142 0.078(10) 0.053(10) 0.086(10) -0.011(9) 0.019(9) -0.022(8)
C159 0.064(10) 0.050(9) 0.080(10) -0.007(9) -0.001(9) 0.000(8)
C144 0.076(10) 0.057(10) 0.087(10) -0.013(9) 0.018(9) -0.022(8)
C78 0.071(10) 0.046(10) 0.090(10) 0.011(9) 0.008(9) 0.005(8)
C51 0.072(16) 0.046(15) 0.082(16) 0.002(14) 0.010(14) -0.009(14)
C82 0.080(9) 0.057(9) 0.084(10) -0.008(9) 0.001(9) -0.023(9)
C85 0.076(9) 0.055(9) 0.084(9) -0.008(8) 0.004(9) -0.023(8)
C157 0.072(10) 0.056(10) 0.082(11) -0.009(9) 0.004(9) 0.007(9)
C156 0.067(9) 0.051(9) 0.079(9) -0.007(8) 0.004(8) 0.004(8)
C63 0.087(10) 0.046(9) 0.087(10) 0.013(9) 0.008(10) -0.013(9)
C158 0.069(9) 0.055(9) 0.078(9) -0.011(8) -0.002(8) -0.001(8)
C64 0.090(10) 0.050(9) 0.091(10) 0.012(9) 0.010(10) -0.012(9)
C65 0.082(9) 0.044(9) 0.088(9) 0.011(8) 0.009(9) -0.014(8)
C5 0.058(9) 0.045(9) 0.073(9) 0.010(8) -0.003(9) -0.012(8)
O18 0.20(4) 0.15(3) 0.19(4) 0.00(3) -0.03(3) -0.02(3)
C53 0.067(9) 0.053(9) 0.079(9) 0.017(8) 0.002(9) -0.021(8)
C55 0.067(10) 0.055(10) 0.081(10) 0.013(9) 0.001(9) -0.025(8)
C143 0.077(10) 0.062(10) 0.085(10) -0.012(8) 0.015(9) -0.020(8)
C79 0.067(9) 0.047(9) 0.091(10) 0.010(8) 0.008(8) 0.004(8)
C145 0.071(9) 0.053(9) 0.083(9) -0.015(8) 0.017(8) -0.021(7)
C62 0.085(10) 0.047(9) 0.091(10) 0.011(9) 0.008(9) -0.014(9)
C84 0.080(9) 0.057(9) 0.085(10) -0.006(9) 0.001(10) -0.018(9)
C83 0.079(9) 0.055(9) 0.085(9) -0.008(9) 0.001(9) -0.022(8)
C163 0.15(3) 0.17(3) 0.14(3) -0.01(2) -0.02(2) -0.02(2)
C166 0.18(4) 0.17(4) 0.20(4) 0.00(3) -0.01(3) -0.05(3)
C165 0.05(3) 0.19(4) 0.24(5) -0.03(4) 0.02(3) -0.05(3)
C162 0.25(8) 0.20(7) 0.17(6) -0.02(5) -0.01(5) 0.06(5)
O17 0.16(4) 0.13(3) 0.21(4) -0.05(3) 0.06(3) 0.00(3)
C164 0.17(4) 0.09(3) 0.25(5) 0.02(3) -0.02(4) -0.06(3)
C126 0.045(6) 0.027(6) 0.069(6) -0.012(6) 0.006(6) -0.020(5)
C127 0.045(6) 0.029(6) 0.068(6) -0.015(6) 0.004(6) -0.019(6)

loop_
_atom_type_symbol
_atom_type_description
_atom_type_scat_dispersion_real
_atom_type_scat_dispersion_imag
_atom_type_scat_source
C C 0.0033 0.0016 'International Tables Vol C Tables 4.2.6.8 and 6.1.1.4'
H H 0.0000 0.0000 'International Tables Vol C Tables 4.2.6.8 and 6.1.1.4'
Cl Cl 0.1484 0.1585 'International Tables Vol C Tables 4.2.6.8 and 6.1.1.4'
N N 0.0061 0.0033 'International Tables Vol C Tables 4.2.6.8 and 6.1.1.4'
O O 0.0106 0.0060 'International Tables Vol C Tables 4.2.6.8 and 6.1.1.4'

loop_
_geom_angle_atom_site_label_1
_geom_angle_atom_site_label_2
_geom_angle_atom_site_label_3
_geom_angle
_geom_angle_site_symmetry_1
_geom_angle_site_symmetry_3
_geom_angle_publ_flag
C93 N5 C87 117(2) . . ?
C93 N5 C89 121(3) . . ?
C89 N5 C87 120(2) . . ?
C49 N3 C50 128(2) . . ?
C48 N3 C49 112(2) . . ?
C48 N3 C50 120(3) . . ?
C151 N7 C153 120(3) . . ?
C152 N7 C151 120(3) . . ?
C152 N7 C153 119(3) . . ?
C136 N8 C137 121(2) . . ?
C136 N8 C138 128(2) . . ?
C138 N8 C137 111(2) . . ?
O4 C32 N2 117(3) . . ?
O4 C32 C31 129(3) . . ?
N2 C32 C31 113(3) . . ?
C19 C21 C22 122(3) . . ?
C70 C21 C22 115(3) . . ?
C70 C21 C19 123(3) . . ?
C9 N1 C13 120(3) . . ?
C9 N1 C7 121(2) . . ?
C13 N1 C7 117(3) . . ?
C121 C98 C97 120(2) . . ?
C99 C98 C121 119(2) . . ?
C99 C98 C97 120(2) . . ?
C120 C125 C126 121(2) . . ?
C124 C125 C120 120(3) . . ?
C124 C125 C126 119(3) . . ?
C68 N4 C69 117(3) . . ?
C68 N4 C73 116(2) . . ?
C73 N4 C69 127(3) . . ?
O5 C49 N3 109(2) . . ?
C37 C49 O5 125(3) . . ?
C37 C49 N3 126(3) . . ?
C49 C37 C36 118(3) . . ?
C49 C37 C38 122(3) . . ?
C36 C37 C38 119(3) . . ?
C120 C121 C98 122(2) . . ?
C122 C121 C98 120(2) . . ?
C122 C121 C120 118(2) . . ?
C32 N2 C59 120(3) . . ?
C33 N2 C32 122(3) . . ?
C33 N2 C59 115(2) . . ?
O13 C151 N7 112(3) . . ?
O13 C151 C150 127(3) . . ?
C150 C151 N7 121(3) . . ?
C108 N6 C109 113(3) . . ?
C108 N6 C107 120(3) . . ?
C107 N6 C109 126(3) . . ?
C22 C41 C40 122(3) . . ?
C22 C41 C42 121(3) . . ?
C42 C41 C40 117(3) . . ?
C129 C133 C132 123(3) . . ?
C129 C133 C134 124(3) . . ?
C134 C133 C132 113(3) . . ?
C28 C27 Cl2 120(2) . . ?
C28 C27 C26 121(3) . . ?
C26 C27 Cl2 119(2) . . ?
C148 C147 H147 115.7 . . ?
C146 C147 H147 115.7 . . ?
C146 C147 C148 129(3) . . ?
C104 C105 C106 114(3) . . ?
C100 C105 C104 129(3) . . ?
C100 C105 C106 116(3) . . ?
C30 C25 C24 116(3) . . ?
C26 C25 C30 123(3) . . ?
C26 C25 C24 122(2) . . ?
C41 C40 C35 115(3) . . ?
C39 C40 C41 123(3) . . ?
C39 C40 C35 122(3) . . ?
C24 C23 C22 118(2) . . ?
C34 C23 C22 117(3) . . ?
C34 C23 C24 125(3) . . ?
C151 C150 C149 122(3) . . ?
C151 C150 C119 127(3) . . ?
C119 C150 C149 110(3) . . ?
C105 C104 C108 120(3) . . ?
C103 C104 C105 117(3) . . ?
C103 C104 C108 122(3) . . ?
C147 C148 C149 114(3) . . ?
C147 C148 C152 119(3) . . ?
C152 C148 C149 128(3) . . ?
C107 C106 C105 123(3) . . ?
C107 C106 C117 121(3) . . ?
C117 C106 C105 115(3) . . ?
C125 C120 C121 120(2) . . ?
C125 C120 C119 122(3) . . ?
C119 C120 C121 117(3) . . ?
C25 C30 C29 119(3) . . ?
C25 C30 C31 123(3) . . ?
C31 C30 C29 117(2) . . ?
C21 C22 C23 116(3) . . ?
C41 C22 C21 122(3) . . ?
C41 C22 C23 121(3) . . ?
O6 C48 N3 115(2) . . ?
O6 C48 C47 124(3) . . ?
C47 C48 N3 120(3) . . ?
C37 C36 H36 117.2 . . ?
C37 C36 C35 126(3) . . ?
C35 C36 H36 117.2 . . ?
C133 C129 C128 123(3) . . ?
C133 C129 C124 119(3) . . ?
C128 C129 C124 117(3) . . ?
C40 C39 C44 120(3) . . ?
C40 C39 C38 122(3) . . ?
C38 C39 C44 117(3) . . ?
C23 C24 C25 118(2) . . ?
C18 C24 C25 116(3) . . ?
C18 C24 C23 124(3) . . ?
O11 C108 N6 120(3) . . ?
O11 C108 C104 118(3) . . ?
N6 C108 C104 121(3) . . ?
H11A C110 H11B 109.5 . . ?
H11A C110 H11C 109.5 . . ?
H11B C110 H11C 109.5 . . ?
C109 C110 H11A 109.5 . . ?
C109 C110 H11B 109.5 . . ?
C109 C110 H11C 109.5 . . ?
C21 C19 C18 120(3) . . ?
C21 C19 C20 127(3) . . ?
C18 C19 C20 112(3) . . ?
C121 C122 C123 119(2) . . ?
C121 C122 C90 122(2) . . ?
C90 C122 C123 119(2) . . ?
C40 C35 C36 111(3) . . ?
C34 C35 C40 119(3) . . ?
C34 C35 C36 128(3) . . ?
C33 C29 C30 121(3) . . ?
C33 C29 C28 125(3) . . ?
C28 C29 C30 114(3) . . ?
C129 C128 C127 122(3) . . ?
C130 C128 C129 108(3) . . ?
C130 C128 C127 130(3) . . ?
C30 C31 C32 119(3) . . ?
C30 C31 C34 119(2) . . ?
C34 C31 C32 118(3) . . ?
O15 C136 N8 120(3) . . ?
O15 C136 C134 121(3) . . ?
N8 C136 C134 120(3) . . ?
C105 C100 C99 125(3) . . ?
C105 C100 C101 117(3) . . ?
C99 C100 C101 117(3) . . ?
C124 C123 C122 117(2) . . ?
C124 C123 C135 120(3) . . ?
C135 C123 C122 121(3) . . ?
C24 C18 C19 117(3) . . ?
C17 C18 C24 123(3) . . ?
C17 C18 C19 120(2) . . ?
C104 C103 H103 121.8 . . ?
C104 C103 C102 116(3) . . ?
C102 C103 H103 121.8 . . ?
C125 C124 C129 120(3) . . ?
C125 C124 C123 122(3) . . ?
C123 C124 C129 118(2) . . ?
O3 C33 N2 120(3) . . ?
O3 C33 C29 120(3) . . ?
C29 C33 N2 120(3) . . ?
O16 C137 N8 124(3) . . ?
O16 C137 C132 119(3) . . ?
C132 C137 N8 117(3) . . ?
N5 C93 C92 119(3) . . ?
O9 C93 N5 121(3) . . ?
O9 C93 C92 120(3) . . ?
O8 C69 N4 110(3) . . ?
O8 C69 C70 126(3) . . ?
C70 C69 N4 123(3) . . ?
O2 C9 N1 121(3) . . ?
O2 C9 C10 125(3) . . ?
N1 C9 C10 113(3) . . ?
O1 C13 N1 118(3) . . ?
O1 C13 C12 124(3) . . ?
C12 C13 N1 118(3) . . ?
C148 C149 C150 112(2) . . ?
C126 C149 C150 129(3) . . ?
C126 C149 C148 119(3) . . ?
O14 C152 N7 118(3) . . ?
O14 C152 C148 126(3) . . ?
C148 C152 N7 115(3) . . ?
C89 C90 C122 124(2) . . ?
C89 C90 C91 116(2) . . ?
C91 C90 C122 114(2) . . ?
C27 C28 C29 126(3) . . ?
C27 C28 H28 117.2 . . ?
C29 C28 H28 117.2 . . ?
C19 C20 H20 117.5 . . ?
C10 C20 C19 125(3) . . ?
C10 C20 H20 117.5 . . ?
C96 C97 C98 121(2) . . ?
C91 C97 C98 114(2) . . ?
C91 C97 C96 125(2) . . ?
C96 C95 Cl5 121.1(18) . . ?
C94 C95 Cl5 125.7(19) . . ?
C94 C95 C96 113(2) . . ?
C43 C44 C39 112(2) . . ?
C45 C44 C39 111(2) . . ?
C45 C44 C43 137(3) . . ?
O7 C68 N4 118(3) . . ?
O7 C68 C67 123(3) . . ?
N4 C68 C67 118(3) . . ?
C98 C99 C118 117(3) . . ?
C100 C99 C98 121(3) . . ?
C100 C99 C118 121(3) . . ?
C150 C119 C118 119(2) . . ?
C120 C119 C150 121(3) . . ?
C120 C119 C118 119(3) . . ?
C137 C132 C133 123(3) . . ?
C131 C132 C133 113(3) . . ?
C131 C132 C137 124(3) . . ?
C21 C70 C69 123(3) . . ?
C21 C70 C71 122(3) . . ?
C71 C70 C69 113(3) . . ?
C23 C34 C35 124(3) . . ?
C23 C34 C31 116(3) . . ?
C35 C34 C31 120(3) . . ?
C80 C66 H66 117.0 . . ?
C80 C66 C67 126(3) . . ?
C67 C66 H66 117.0 . . ?
C44 C43 C80 125(3) . . ?
C42 C43 C44 121(3) . . ?
C42 C43 C80 114(2) . . ?
C43 C42 C41 121(3) . . ?
C71 C42 C41 117(3) . . ?
C71 C42 C43 122(3) . . ?
N5 C87 H87 106.3 . . ?
N5 C87 C86 116(2) . . ?
N5 C87 C88 106(2) . . ?
C86 C87 H87 106.3 . . ?
C86 C87 C88 115(2) . . ?
C88 C87 H87 106.3 . . ?
C147 C146 Cl8 124(3) . . ?
C147 C146 C127 120(3) . . ?
C127 C146 Cl8 115(2) . . ?
C66 C80 Cl3 129(3) . . ?
C66 C80 C43 118(3) . . ?
C43 C80 Cl3 113(2) . . ?
O10 C89 N5 117(3) . . ?
O10 C89 C90 123(3) . . ?
C90 C89 N5 119(2) . . ?
H81A C81 H81B 108.2 . . ?
C86 C81 H81A 109.6 . . ?
C86 C81 H81B 109.6 . . ?
C82 C81 H81A 109.6 . . ?
C82 C81 H81B 109.6 . . ?
C82 C81 C86 110(2) . . ?
C42 C71 C70 121(3) . . ?
C42 C71 C67 118(3) . . ?
C67 C71 C70 121(3) . . ?
C15 C16 C17 110(2) . . ?
C26 C16 C15 130(3) . . ?
C26 C16 C17 120(3) . . ?
C136 C134 C133 126(3) . . ?
C135 C134 C133 115(3) . . ?
C135 C134 C136 119(3) . . ?
C48 C47 C46 123(3) . . ?
C38 C47 C48 124(3) . . ?
C38 C47 C46 114(2) . . ?
C66 C67 C68 117(3) . . ?
C66 C67 C71 119(3) . . ?
C71 C67 C68 122(3) . . ?
C123 C135 C134 122(3) . . ?
C123 C135 H135 118.8 . . ?
C134 C135 H135 118.8 . . ?
C97 C96 C95 115(2) . . ?
C101 C96 C97 110(2) . . ?
C101 C96 C95 133(2) . . ?
N1 C7 H7 107.2 . . ?
N1 C7 C6 109(2) . . ?
C6 C7 H7 107.2 . . ?
C8 C7 N1 109(2) . . ?
C8 C7 H7 107.2 . . ?
C8 C7 C6 116(2) . . ?
C119 C118 C99 121(3) . . ?
C117 C118 C99 113(3) . . ?
C117 C118 C119 125(3) . . ?
C7 C6 H6 109.1 . . ?
C1 C6 C7 114(2) . . ?
C1 C6 H6 109.1 . . ?
C1 C6 C5 108(2) . . ?
C5 C6 C7 107(2) . . ?
C5 C6 H6 109.1 . . ?
C109 C111 H111 105.9 . . ?
C112 C111 H111 105.9 . . ?
C112 C111 C109 114(2) . . ?
C116 C111 H111 105.9 . . ?
C116 C111 C109 113(2) . . ?
C116 C111 C112 111(2) . . ?
C12 C11 C17 128(3) . . ?
C12 C11 C10 118(3) . . ?
C10 C11 C17 114(3) . . ?
N8 C138 H138 109.7 . . ?
N8 C138 C139 107(2) . . ?
N8 C138 C140 109(2) . . ?
C139 C138 H138 109.7 . . ?
C140 C138 H138 109.7 . . ?
C140 C138 C139 112(2) . . ?
H3A C3 H3B 107.8 . . ?
C2 C3 H3A 109.1 . . ?
C2 C3 H3B 109.1 . . ?
C4 C3 H3A 109.1 . . ?
C4 C3 H3B 109.1 . . ?
C4 C3 C2 113(2) . . ?
C16 C15 Cl1 120(2) . . ?
C16 C15 C14 127(3) . . ?
C14 C15 Cl1 113(2) . . ?
N4 C73 H73 109.5 . . ?
N4 C73 C74 113(2) . . ?
N4 C73 C72 104(2) . . ?
C74 C73 H73 109.5 . . ?
C74 C73 C72 111(3) . . ?
C72 C73 H73 109.5 . . ?
C39 C38 C37 120(3) . . ?
C39 C38 C47 126(3) . . ?
C47 C38 C37 114(3) . . ?
C15 C14 H14 119.1 . . ?
C12 C14 C15 122(3) . . ?
C12 C14 H14 119.1 . . ?
C59 C60 H60 107.8 . . ?
C61 C60 H60 107.8 . . ?
C61 C60 C59 110(2) . . ?
C61 C60 C65 110(3) . . ?
C65 C60 H60 107.8 . . ?
C65 C60 C59 113(2) . . ?
C44 C45 Cl4 114(2) . . ?
C46 C45 Cl4 114(2) . . ?
C46 C45 C44 131(3) . . ?
N6 C109 C110 109(2) . . ?
N6 C109 C111 112(2) . . ?
N6 C109 H109 107.9 . . ?
C110 C109 H109 107.9 . . ?
C111 C109 C110 112(2) . . ?
C111 C109 H109 107.9 . . ?
C100 C101 C96 127(3) . . ?
C102 C101 C100 115(2) . . ?
C102 C101 C96 118(3) . . ?
N2 C59 C60 116(2) . . ?
N2 C59 H59 106.6 . . ?
N2 C59 C58 109(2) . . ?
C60 C59 H59 106.6 . . ?
C60 C59 C58 111(3) . . ?
C58 C59 H59 106.6 . . ?
H15A C154 H15B 109.5 . . ?
H15A C154 H15C 109.5 . . ?
H15B C154 H15C 109.5 . . ?
C153 C154 H15A 109.5 . . ?
C153 C154 H15B 109.5 . . ?
C153 C154 H15C 109.5 . . ?
C128 C130 Cl7 115(2) . . ?
C131 C130 Cl7 114(3) . . ?
C131 C130 C128 131(3) . . ?
C73 C74 H74 109.8 . . ?
C75 C74 C73 108(2) . . ?
C75 C74 H74 109.8 . . ?
C75 C74 C79 105(2) . . ?
C79 C74 C73 114(2) . . ?
C79 C74 H74 109.8 . . ?
C132 C131 H131 120.1 . . ?
C130 C131 C132 120(3) . . ?
C130 C131 H131 120.1 . . ?
N3 C50 H50 106.2 . . ?
N3 C50 C52 113(2) . . ?
N3 C50 C51 112(3) . . ?
C52 C50 H50 106.2 . . ?
C52 C50 C51 113(2) . . ?
C51 C50 H50 106.2 . . ?
C6 C1 H1A 108.6 . . ?
C6 C1 H1B 108.6 . . ?
C6 C1 C2 114(2) . . ?
H1A C1 H1B 107.6 . . ?
C2 C1 H1A 108.6 . . ?
C2 C1 H1B 108.6 . . ?
C103 C102 Cl6 111(2) . . ?
C101 C102 Cl6 125(2) . . ?
C101 C102 C103 124(3) . . ?
C50 C52 H52 106.6 . . ?
C57 C52 C50 114(2) . . ?
C57 C52 H52 106.6 . . ?
C53 C52 C50 114(2) . . ?
C53 C52 H52 106.6 . . ?
C53 C52 C57 108(2) . . ?
C13 C12 C11 123(3) . . ?
C14 C12 C13 122(3) . . ?
C14 C12 C11 114(3) . . ?
C18 C17 C16 116(3) . . ?
C18 C17 C11 126(3) . . ?
C11 C17 C16 117(3) . . ?
O12 C107 N6 114(3) . . ?
O12 C107 C106 126(3) . . ?
C106 C107 N6 118(3) . . ?
C87 C86 C81 110(2) . . ?
C87 C86 H86 110.8 . . ?
C81 C86 H86 110.8 . . ?
C85 C86 C87 109(2) . . ?
C85 C86 C81 106(2) . . ?
C85 C86 H86 110.8 . . ?
C93 C92 C91 122(2) . . ?
C93 C92 C94 123(2) . . ?
C94 C92 C91 113(2) . . ?
C106 C117 H117 116.1 . . ?
C118 C117 C106 128(3) . . ?
C118 C117 H117 116.1 . . ?
C20 C10 C9 113(3) . . ?
C20 C10 C11 122(3) . . ?
C11 C10 C9 124(3) . . ?
C90 C91 C92 115(2) . . ?
C97 C91 C90 127(2) . . ?
C97 C91 C92 117(2) . . ?
H77A C77 H77B 108.6 . . ?
C76 C77 H77A 110.3 . . ?
C76 C77 H77B 110.3 . . ?
C76 C77 C78 107(2) . . ?
C78 C77 H77A 110.3 . . ?
C78 C77 H77B 110.3 . . ?
C27 C26 C16 127(3) . . ?
C25 C26 C27 116(3) . . ?
C25 C26 C16 117(2) . . ?
C87 C88 H88A 109.5 . . ?
C87 C88 H88B 109.5 . . ?
C87 C88 H88C 109.5 . . ?
H88A C88 H88B 109.5 . . ?
H88A C88 H88C 109.5 . . ?
H88B C88 H88C 109.5 . . ?
H11D C114 H11E 108.2 . . ?
C113 C114 H11D 109.7 . . ?
C113 C114 H11E 109.7 . . ?
C115 C114 H11D 109.7 . . ?
C115 C114 H11E 109.7 . . ?
C115 C114 C113 110(2) . . ?
C95 C94 C92 132(3) . . ?
C95 C94 H94 114.1 . . ?
C92 C94 H94 114.1 . . ?
H16A C160 H16B 108.4 . . ?
C155 C160 H16A 110.0 . . ?
C155 C160 H16B 110.0 . . ?
C159 C160 H16A 110.0 . . ?
C159 C160 H16B 110.0 . . ?
C159 C160 C155 108(2) . . ?
C138 C139 H13A 109.5 . . ?
C138 C139 H13B 109.5 . . ?
C138 C139 H13C 109.5 . . ?
H13A C139 H13B 109.5 . . ?
H13A C139 H13C 109.5 . . ?
H13B C139 H13C 109.5 . . ?
C114 C113 H11F 108.3 . . ?
C114 C113 H11G 108.3 . . ?
H11F C113 H11G 107.4 . . ?
C112 C113 C114 116(2) . . ?
C112 C113 H11F 108.3 . . ?
C112 C113 H11G 108.3 . . ?
C161 N10 C163 126(5) . . ?
C161 N10 C162 118(4) . . ?
C163 N10 C162 115(4) . . ?
C47 C46 H46 119.8 . . ?
C45 C46 C47 120(3) . . ?
C45 C46 H46 119.8 . . ?
H14A C141 H14B 108.0 . . ?
C140 C141 H14A 109.4 . . ?
C140 C141 H14B 109.4 . . ?
C140 C141 C142 111(2) . . ?
C142 C141 H14A 109.4 . . ?
C142 C141 H14B 109.4 . . ?
C7 C8 H8A 109.5 . . ?
C7 C8 H8B 109.5 . . ?
C7 C8 H8C 109.5 . . ?
H8A C8 H8B 109.5 . . ?
H8A C8 H8C 109.5 . . ?
H8B C8 H8C 109.5 . . ?
C77 C76 H76A 109.0 . . ?
C77 C76 H76B 109.0 . . ?
H76A C76 H76B 107.8 . . ?
C75 C76 C77 113(2) . . ?
C75 C76 H76A 109.0 . . ?
C75 C76 H76B 109.0 . . ?
C138 C140 H140 107.2 . . ?
C141 C140 C138 110(2) . . ?
C141 C140 H140 107.2 . . ?
C145 C140 C138 111(2) . . ?
C145 C140 C141 114(3) . . ?
C145 C140 H140 107.2 . . ?
C74 C75 H75A 108.0 . . ?
C74 C75 H75B 108.0 . . ?
C76 C75 C74 117(3) . . ?
C76 C75 H75A 108.0 . . ?
C76 C75 H75B 108.0 . . ?
H75A C75 H75B 107.3 . . ?
C52 C57 H57A 107.4 . . ?
C52 C57 H57B 107.4 . . ?
C52 C57 C56 120(2) . . ?
H57A C57 H57B 107.0 . . ?
C56 C57 H57A 107.4 . . ?
C56 C57 H57B 107.4 . . ?
C111 C112 H11H 108.2 . . ?
C111 C112 H11I 108.2 . . ?
C113 C112 C111 116(2) . . ?
C113 C112 H11H 108.2 . . ?
C113 C112 H11I 108.2 . . ?
H11H C112 H11I 107.4 . . ?
N7 C153 H153 105.5 . . ?
N7 C153 C155 110(2) . . ?
C154 C153 N7 112(2) . . ?
C154 C153 H153 105.5 . . ?
C154 C153 C155 118(3) . . ?
C155 C153 H153 105.5 . . ?
C114 C115 H11J 109.1 . . ?
C114 C115 H11K 109.1 . . ?
H11J C115 H11K 107.8 . . ?
C116 C115 C114 113(2) . . ?
C116 C115 H11J 109.1 . . ?
C116 C115 H11K 109.1 . . ?
H54A C54 H54B 107.4 . . ?
C53 C54 H54A 108.4 . . ?
C53 C54 H54B 108.4 . . ?
C55 C54 H54A 108.4 . . ?
C55 C54 H54B 108.4 . . ?
C55 C54 C53 116(2) . . ?
C57 C56 H56A 109.9 . . ?
C57 C56 H56B 109.9 . . ?
H56A C56 H56B 108.3 . . ?
C55 C56 C57 109(2) . . ?
C55 C56 H56A 109.9 . . ?
C55 C56 H56B 109.9 . . ?
C60 C61 H61A 109.9 . . ?
C60 C61 H61B 109.9 . . ?
C60 C61 C62 109(3) . . ?
H61A C61 H61B 108.3 . . ?
C62 C61 H61A 109.9 . . ?
C62 C61 H61B 109.9 . . ?
C111 C116 C115 116(2) . . ?
C111 C116 H11L 108.3 . . ?
C111 C116 H11M 108.3 . . ?
C115 C116 H11L 108.3 . . ?
C115 C116 H11M 108.3 . . ?
H11L C116 H11M 107.4 . . ?
C160 C155 C153 111(2) . . ?
C160 C155 H155 108.4 . . ?
C153 C155 H155 108.4 . . ?
C156 C155 C160 112(3) . . ?
C156 C155 C153 109(2) . . ?
C156 C155 H155 108.4 . . ?
C3 C2 H2A 109.4 . . ?
C3 C2 H2B 109.4 . . ?
C1 C2 C3 111(2) . . ?
C1 C2 H2A 109.4 . . ?
C1 C2 H2B 109.4 . . ?
H2A C2 H2B 108.0 . . ?
C59 C58 H58A 109.5 . . ?
C59 C58 H58B 109.5 . . ?
C59 C58 H58C 109.5 . . ?
H58A C58 H58B 109.5 . . ?
H58A C58 H58C 109.5 . . ?
H58B C58 H58C 109.5 . . ?
N10 C161 H161 113.1 . . ?
O17 C161 N10 134(6) . . ?
O17 C161 H161 113.1 . . ?
C73 C72 H72A 109.5 . . ?
C73 C72 H72B 109.5 . . ?
C73 C72 H72C 109.5 . . ?
H72A C72 H72B 109.5 . . ?
H72A C72 H72C 109.5 . . ?
H72B C72 H72C 109.5 . . ?
C166 N9 C165 113(5) . . ?
C166 N9 C164 125(5) . . ?
C165 N9 C164 121(4) . . ?
C3 C4 H4A 108.6 . . ?
C3 C4 H4B 108.6 . . ?
H4A C4 H4B 107.6 . . ?
C5 C4 C3 115(2) . . ?
C5 C4 H4A 108.6 . . ?
C5 C4 H4B 108.6 . . ?
C141 C142 H14C 109.8 . . ?
C141 C142 H14D 109.8 . . ?
H14C C142 H14D 108.2 . . ?
C143 C142 C141 110(3) . . ?
C143 C142 H14C 109.8 . . ?
C143 C142 H14D 109.8 . . ?
C160 C159 H15D 109.1 . . ?
C160 C159 H15E 109.1 . . ?
H15D C159 H15E 107.8 . . ?
C158 C159 C160 113(2) . . ?
C158 C159 H15D 109.1 . . ?
C158 C159 H15E 109.1 . . ?
H14E C144 H14F 108.3 . . ?
C143 C144 H14E 109.9 . . ?
C143 C144 H14F 109.9 . . ?
C143 C144 C145 109(3) . . ?
C145 C144 H14E 109.9 . . ?
C145 C144 H14F 109.9 . . ?
C77 C78 H78A 108.6 . . ?
C77 C78 H78B 108.6 . . ?
H78A C78 H78B 107.5 . . ?
C79 C78 C77 115(3) . . ?
C79 C78 H78A 108.6 . . ?
C79 C78 H78B 108.6 . . ?
C50 C51 H51A 109.5 . . ?
C50 C51 H51B 109.5 . . ?
C50 C51 H51C 109.5 . . ?
H51A C51 H51B 109.5 . . ?
H51A C51 H51C 109.5 . . ?
H51B C51 H51C 109.5 . . ?
C81 C82 H82A 109.7 . . ?
C81 C82 H82B 109.7 . . ?
C81 C82 C83 110(2) . . ?
H82A C82 H82B 108.2 . . ?
C83 C82 H82A 109.7 . . ?
C83 C82 H82B 109.7 . . ?
C86 C85 H85A 109.9 . . ?
C86 C85 H85B 109.9 . . ?
H85A C85 H85B 108.3 . . ?
C84 C85 C86 109(2) . . ?
C84 C85 H85A 109.9 . . ?
C84 C85 H85B 109.9 . . ?
H15F C157 H15G 108.6 . . ?
C156 C157 H15F 110.4 . . ?
C156 C157 H15G 110.4 . . ?
C156 C157 C158 107(2) . . ?
C158 C157 H15F 110.4 . . ?
C158 C157 H15G 110.4 . . ?
C155 C156 H15H 109.0 . . ?
C155 C156 H15I 109.0 . . ?
C157 C156 C155 113(2) . . ?
C157 C156 H15H 109.0 . . ?
C157 C156 H15I 109.0 . . ?
H15H C156 H15I 107.8 . . ?
H63A C63 H63B 108.3 . . ?
C64 C63 H63A 109.9 . . ?
C64 C63 H63B 109.9 . . ?
C62 C63 H63A 109.9 . . ?
C62 C63 H63B 109.9 . . ?
C62 C63 C64 109(3) . . ?
C159 C158 C157 111(2) . . ?
C159 C158 H15J 109.4 . . ?
C159 C158 H15K 109.4 . . ?
C157 C158 H15J 109.4 . . ?
C157 C158 H15K 109.4 . . ?
H15J C158 H15K 108.0 . . ?
C63 C64 H64A 110.2 . . ?
C63 C64 H64B 110.2 . . ?
C63 C64 C65 107(3) . . ?
H64A C64 H64B 108.5 . . ?
C65 C64 H64A 110.2 . . ?
C65 C64 H64B 110.2 . . ?
C60 C65 C64 114(2) . . ?
C60 C65 H65A 108.8 . . ?
C60 C65 H65B 108.8 . . ?
C64 C65 H65A 108.8 . . ?
C64 C65 H65B 108.8 . . ?
H65A C65 H65B 107.7 . . ?
C6 C5 H5A 109.4 . . ?
C6 C5 H5B 109.4 . . ?
C4 C5 C6 111(2) . . ?
C4 C5 H5A 109.4 . . ?
C4 C5 H5B 109.4 . . ?
H5A C5 H5B 108.0 . . ?
C52 C53 C54 111(2) . . ?
C52 C53 H53A 109.4 . . ?
C52 C53 H53B 109.4 . . ?
C54 C53 H53A 109.4 . . ?
C54 C53 H53B 109.4 . . ?
H53A C53 H53B 108.0 . . ?
C54 C55 C56 111(2) . . ?
C54 C55 H55A 109.5 . . ?
C54 C55 H55B 109.5 . . ?
C56 C55 H55A 109.5 . . ?
C56 C55 H55B 109.5 . . ?
H55A C55 H55B 108.0 . . ?
C142 C143 H14G 110.7 . . ?
C142 C143 H14H 110.7 . . ?
C144 C143 C142 105(3) . . ?
C144 C143 H14G 110.7 . . ?
C144 C143 H14H 110.7 . . ?
H14G C143 H14H 108.8 . . ?
C74 C79 H79A 108.9 . . ?
C74 C79 H79B 108.9 . . ?
C78 C79 C74 113(2) . . ?
C78 C79 H79A 108.9 . . ?
C78 C79 H79B 108.9 . . ?
H79A C79 H79B 107.7 . . ?
C140 C145 C144 108(3) . . ?
C140 C145 H14I 110.1 . . ?
C140 C145 H14J 110.1 . . ?
C144 C145 H14I 110.1 . . ?
C144 C145 H14J 110.1 . . ?
H14I C145 H14J 108.4 . . ?
C61 C62 H62A 109.3 . . ?
C61 C62 H62B 109.3 . . ?
C63 C62 C61 111(3) . . ?
C63 C62 H62A 109.3 . . ?
C63 C62 H62B 109.3 . . ?
H62A C62 H62B 108.0 . . ?
C85 C84 H84A 111.2 . . ?
C85 C84 H84B 111.2 . . ?
C85 C84 C83 103(3) . . ?
H84A C84 H84B 109.1 . . ?
C83 C84 H84A 111.2 . . ?
C83 C84 H84B 111.2 . . ?
C82 C83 H83A 109.8 . . ?
C82 C83 H83B 109.8 . . ?
C84 C83 C82 109(2) . . ?
C84 C83 H83A 109.8 . . ?
C84 C83 H83B 109.8 . . ?
H83A C83 H83B 108.3 . . ?
N10 C163 H16C 109.5 . . ?
N10 C163 H16D 109.5 . . ?
N10 C163 H16E 109.5 . . ?
H16C C163 H16D 109.5 . . ?
H16C C163 H16E 109.5 . . ?
H16D C163 H16E 109.5 . . ?
N9 C166 H166 122.5 . . ?
O18 C166 N9 115(7) . . ?
O18 C166 H166 122.5 . . ?
N9 C165 H16I 109.5 . . ?
N9 C165 H16J 109.5 . . ?
N9 C165 H16K 109.5 . . ?
H16I C165 H16J 109.5 . . ?
H16I C165 H16K 109.5 . . ?
H16J C165 H16K 109.5 . . ?
N10 C162 H16F 109.5 . . ?
N10 C162 H16G 109.5 . . ?
N10 C162 H16H 109.5 . . ?
H16F C162 H16G 109.5 . . ?
H16F C162 H16H 109.5 . . ?
H16G C162 H16H 109.5 . . ?
N9 C164 H16L 109.5 . . ?
N9 C164 H16M 109.5 . . ?
N9 C164 H16N 109.5 . . ?
H16L C164 H16M 109.5 . . ?
H16L C164 H16N 109.5 . . ?
H16M C164 H16N 109.5 . . ?
C149 C126 C125 112(2) . . ?
C127 C126 C125 126(2) . . ?
C127 C126 C149 121(2) . . ?
C146 C127 C128 134(3) . . ?
C146 C127 C126 116(2) . . ?
C126 C127 C128 109(2) . . ?

loop_
_geom_bond_atom_site_label_1
_geom_bond_atom_site_label_2
_geom_bond_distance
_geom_bond_site_symmetry_2
_geom_bond_publ_flag
Cl1 C15 1.73(3) . ?
Cl4 C45 1.79(3) . ?
Cl7 C130 1.85(3) . ?
Cl2 C27 1.69(3) . ?
Cl6 C102 1.84(3) . ?
Cl3 C80 1.70(3) . ?
Cl8 C146 1.70(3) . ?
Cl5 C95 1.59(3) . ?
O4 C32 1.13(3) . ?
O13 C151 1.26(3) . ?
O8 C69 1.24(3) . ?
O11 C108 1.31(3) . ?
O16 C137 1.19(3) . ?
O7 C68 1.21(3) . ?
O5 C49 1.35(3) . ?
O1 C13 1.22(3) . ?
N5 C93 1.35(4) . ?
N5 C87 1.51(4) . ?
N5 C89 1.42(4) . ?
O2 C9 1.24(3) . ?
O10 C89 1.25(2) . ?
O14 C152 1.24(3) . ?
N3 C49 1.43(4) . ?
N3 C48 1.43(4) . ?
N3 C50 1.46(4) . ?
N7 C151 1.48(4) . ?
N7 C152 1.41(4) . ?
N7 C153 1.51(4) . ?
O15 C136 1.27(2) . ?
O6 C48 1.24(3) . ?
N8 C136 1.38(3) . ?
N8 C137 1.51(4) . ?
N8 C138 1.48(4) . ?
C32 N2 1.44(4) . ?
C32 C31 1.50(4) . ?
C21 C22 1.45(4) . ?
C21 C19 1.40(4) . ?
C21 C70 1.36(4) . ?
N1 C9 1.42(4) . ?
N1 C13 1.49(4) . ?
N1 C7 1.56(4) . ?
O9 C93 1.27(3) . ?
C98 C121 1.45(2) . ?
C98 C97 1.49(2) . ?
C98 C99 1.40(4) . ?
C125 C120 1.39(4) . ?
C125 C124 1.37(3) . ?
C125 C126 1.45(3) . ?
N4 C69 1.47(4) . ?
N4 C68 1.40(4) . ?
N4 C73 1.46(4) . ?
C49 C37 1.29(4) . ?
C37 C36 1.30(4) . ?
C37 C38 1.41(4) . ?
O3 C33 1.25(3) . ?
C121 C120 1.43(4) . ?
C121 C122 1.43(2) . ?
N2 C33 1.41(4) . ?
N2 C59 1.50(4) . ?
C151 C150 1.31(4) . ?
N6 C108 1.34(4) . ?
N6 C109 1.50(4) . ?
N6 C107 1.39(4) . ?
C41 C40 1.48(4) . ?
C41 C22 1.36(4) . ?
C41 C42 1.43(4) . ?
C133 C129 1.30(4) . ?
C133 C132 1.52(4) . ?
C133 C134 1.45(4) . ?
C27 C28 1.35(4) . ?
C27 C26 1.41(3) . ?
O12 C107 1.22(3) . ?
C147 H147 0.9500 . ?
C147 C148 1.36(4) . ?
C147 C146 1.32(4) . ?
C105 C104 1.37(4) . ?
C105 C106 1.51(4) . ?
C105 C100 1.30(4) . ?
C25 C30 1.41(3) . ?
C25 C24 1.51(4) . ?
C25 C26 1.39(4) . ?
C40 C39 1.34(4) . ?
C40 C35 1.48(4) . ?
C23 C22 1.48(4) . ?
C23 C24 1.41(4) . ?
C23 C34 1.36(4) . ?
C150 C149 1.47(4) . ?
C150 C119 1.43(4) . ?
C104 C108 1.49(4) . ?
C104 C103 1.29(4) . ?
C148 C149 1.47(4) . ?
C148 C152 1.38(4) . ?
C106 C107 1.37(4) . ?
C106 C117 1.41(4) . ?
C120 C119 1.42(3) . ?
C30 C29 1.49(4) . ?
C30 C31 1.42(4) . ?
C48 C47 1.40(3) . ?
C36 H36 0.9500 . ?
C36 C35 1.49(4) . ?
C129 C128 1.46(4) . ?
C129 C124 1.46(4) . ?
C39 C44 1.55(4) . ?
C39 C38 1.37(4) . ?
C24 C18 1.41(3) . ?
C110 H11A 0.9800 . ?
C110 H11B 0.9800 . ?
C110 H11C 0.9800 . ?
C110 C109 1.62(4) . ?
C19 C18 1.48(4) . ?
C19 C20 1.48(4) . ?
C122 C123 1.47(4) . ?
C122 C90 1.46(2) . ?
C35 C34 1.41(4) . ?
C29 C33 1.35(4) . ?
C29 C28 1.40(4) . ?
C128 C130 1.41(4) . ?
C128 C127 1.46(4) . ?
C31 C34 1.48(4) . ?
C136 C134 1.45(4) . ?
C100 C99 1.36(4) . ?
C100 C101 1.42(4) . ?
C123 C124 1.39(4) . ?
C123 C135 1.39(4) . ?
C18 C17 1.37(4) . ?
C103 H103 0.9500 . ?
C103 C102 1.46(4) . ?
C137 C132 1.46(4) . ?
C93 C92 1.39(4) . ?
C69 C70 1.45(4) . ?
C9 C10 1.49(4) . ?
C13 C12 1.37(4) . ?
C149 C126 1.44(3) . ?
C90 C89 1.41(4) . ?
C90 C91 1.443(17) . ?
C28 H28 0.9500 . ?
C20 H20 0.9500 . ?
C20 C10 1.36(3) . ?
C97 C96 1.46(2) . ?
C97 C91 1.44(2) . ?
C95 C96 1.48(2) . ?
C95 C94 1.38(2) . ?
C44 C43 1.514(14) . ?
C44 C45 1.34(4) . ?
C68 C67 1.46(4) . ?
C99 C118 1.45(4) . ?
C119 C118 1.45(4) . ?
C132 C131 1.36(4) . ?
C70 C71 1.44(4) . ?
C66 H66 0.9500 . ?
C66 C80 1.25(3) . ?
C66 C67 1.36(4) . ?
C43 C42 1.40(4) . ?
C43 C80 1.54(4) . ?
C42 C71 1.37(4) . ?
C87 H87 1.0000 . ?
C87 C86 1.52(3) . ?
C87 C88 1.56(4) . ?
C146 C127 1.41(4) . ?
C81 H81A 0.9900 . ?
C81 H81B 0.9900 . ?
C81 C86 1.53(2) . ?
C81 C82 1.52(2) . ?
C71 C67 1.42(4) . ?
C16 C15 1.42(4) . ?
C16 C17 1.53(4) . ?
C16 C26 1.42(4) . ?
C134 C135 1.39(4) . ?
C47 C38 1.38(2) . ?
C47 C46 1.47(4) . ?
C135 H135 0.9500 . ?
C96 C101 1.45(2) . ?
C7 H7 1.0000 . ?
C7 C6 1.59(4) . ?
C7 C8 1.48(4) . ?
C118 C117 1.35(4) . ?
C6 H6 1.0000 . ?
C6 C1 1.500(16) . ?
C6 C5 1.504(16) . ?
C111 H111 1.0000 . ?
C111 C109 1.54(4) . ?
C111 C112 1.48(2) . ?
C111 C116 1.47(2) . ?
C11 C12 1.39(4) . ?
C11 C17 1.45(4) . ?
C11 C10 1.39(4) . ?
C138 H138 1.0000 . ?
C138 C139 1.60(4) . ?
C138 C140 1.53(4) . ?
C3 H3A 0.9900 . ?
C3 H3B 0.9900 . ?
C3 C2 1.507(16) . ?
C3 C4 1.503(16) . ?
C15 C14 1.46(4) . ?
C73 H73 1.0000 . ?
C73 C74 1.56(4) . ?
C73 C72 1.61(4) . ?
C14 H14 0.9500 . ?
C14 C12 1.35(4) . ?
C60 H60 1.0000 . ?
C60 C59 1.52(4) . ?
C60 C61 1.493(16) . ?
C60 C65 1.502(16) . ?
C45 C46 1.26(4) . ?
C109 H109 1.0000 . ?
C101 C102 1.39(4) . ?
C59 H59 1.0000 . ?
C59 C58 1.63(4) . ?
C154 H15A 0.9800 . ?
C154 H15B 0.9800 . ?
C154 H15C 0.9800 . ?
C154 C153 1.44(4) . ?
C130 C131 1.31(4) . ?
C74 H74 1.0000 . ?
C74 C75 1.504(16) . ?
C74 C79 1.507(16) . ?
C131 H131 0.9500 . ?
C50 H50 1.0000 . ?
C50 C52 1.52(4) . ?
C50 C51 1.55(4) . ?
C1 H1A 0.9900 . ?
C1 H1B 0.9900 . ?
C1 C2 1.501(16) . ?
C52 H52 1.0000 . ?
C52 C57 1.501(16) . ?
C52 C53 1.499(16) . ?
C86 H86 1.0000 . ?
C86 C85 1.52(2) . ?
C92 C91 1.46(2) . ?
C92 C94 1.42(2) . ?
C117 H117 0.9500 . ?
C77 H77A 0.9900 . ?
C77 H77B 0.9900 . ?
C77 C76 1.505(16) . ?
C77 C78 1.518(14) . ?
C88 H88A 0.9800 . ?
C88 H88B 0.9800 . ?
C88 H88C 0.9800 . ?
C114 H11D 0.9900 . ?
C114 H11E 0.9900 . ?
C114 C113 1.48(2) . ?
C114 C115 1.47(2) . ?
C94 H94 0.9500 . ?
C160 H16A 0.9900 . ?
C160 H16B 0.9900 . ?
C160 C155 1.53(2) . ?
C160 C159 1.53(2) . ?
C139 H13A 0.9800 . ?
C139 H13B 0.9800 . ?
C139 H13C 0.9800 . ?
C113 H11F 0.9900 . ?
C113 H11G 0.9900 . ?
C113 C112 1.47(2) . ?
N10 C161 1.35(3) . ?
N10 C163 1.49(3) . ?
N10 C162 1.50(3) . ?
C46 H46 0.9500 . ?
C141 H14A 0.9900 . ?
C141 H14B 0.9900 . ?
C141 C140 1.49(2) . ?
C141 C142 1.50(2) . ?
C8 H8A 0.9800 . ?
C8 H8B 0.9800 . ?
C8 H8C 0.9800 . ?
C76 H76A 0.9900 . ?
C76 H76B 0.9900 . ?
C76 C75 1.500(16) . ?
C140 H140 1.0000 . ?
C140 C145 1.47(2) . ?
C75 H75A 0.9900 . ?
C75 H75B 0.9900 . ?
C57 H57A 0.9900 . ?
C57 H57B 0.9900 . ?
C57 C56 1.515(14) . ?
C112 H11H 0.9900 . ?
C112 H11I 0.9900 . ?
C153 H153 1.0000 . ?
C153 C155 1.63(4) . ?
C115 H11J 0.9900 . ?
C115 H11K 0.9900 . ?
C115 C116 1.47(2) . ?
C54 H54A 0.9900 . ?
C54 H54B 0.9900 . ?
C54 C53 1.510(16) . ?
C54 C55 1.503(16) . ?
C56 H56A 0.9900 . ?
C56 H56B 0.9900 . ?
C56 C55 1.505(16) . ?
C61 H61A 0.9900 . ?
C61 H61B 0.9900 . ?
C61 C62 1.502(16) . ?
C116 H11L 0.9900 . ?
C116 H11M 0.9900 . ?
C155 H155 1.0000 . ?
C155 C156 1.51(2) . ?
C2 H2A 0.9900 . ?
C2 H2B 0.9900 . ?
C58 H58A 0.9800 . ?
C58 H58B 0.9800 . ?
C58 H58C 0.9800 . ?
C161 H161 0.9500 . ?
C161 O17 1.04(5) . ?
C72 H72A 0.9800 . ?
C72 H72B 0.9800 . ?
C72 H72C 0.9800 . ?
N9 C166 1.35(3) . ?
N9 C165 1.48(3) . ?
N9 C164 1.52(3) . ?
C4 H4A 0.9900 . ?
C4 H4B 0.9900 . ?
C4 C5 1.500(16) . ?
C142 H14C 0.9900 . ?
C142 H14D 0.9900 . ?
C142 C143 1.48(2) . ?
C159 H15D 0.9900 . ?
C159 H15E 0.9900 . ?
C159 C158 1.51(2) . ?
C144 H14E 0.9900 . ?
C144 H14F 0.9900 . ?
C144 C143 1.48(2) . ?
C144 C145 1.49(2) . ?
C78 H78A 0.9900 . ?
C78 H78B 0.9900 . ?
C78 C79 1.503(16) . ?
C51 H51A 0.9800 . ?
C51 H51B 0.9800 . ?
C51 H51C 0.9800 . ?
C82 H82A 0.9900 . ?
C82 H82B 0.9900 . ?
C82 C83 1.53(2) . ?
C85 H85A 0.9900 . ?
C85 H85B 0.9900 . ?
C85 C84 1.52(2) . ?
C157 H15F 0.9900 . ?
C157 H15G 0.9900 . ?
C157 C156 1.51(2) . ?
C157 C158 1.54(2) . ?
C156 H15H 0.9900 . ?
C156 H15I 0.9900 . ?
C63 H63A 0.9900 . ?
C63 H63B 0.9900 . ?
C63 C64 1.500(16) . ?
C63 C62 1.496(16) . ?
C158 H15J 0.9900 . ?
C158 H15K 0.9900 . ?
C64 H64A 0.9900 . ?
C64 H64B 0.9900 . ?
C64 C65 1.506(16) . ?
C65 H65A 0.9900 . ?
C65 H65B 0.9900 . ?
C5 H5A 0.9900 . ?
C5 H5B 0.9900 . ?
O18 C166 1.16(7) . ?
C53 H53A 0.9900 . ?
C53 H53B 0.9900 . ?
C55 H55A 0.9900 . ?
C55 H55B 0.9900 . ?
C143 H14G 0.9900 . ?
C143 H14H 0.9900 . ?
C79 H79A 0.9900 . ?
C79 H79B 0.9900 . ?
C145 H14I 0.9900 . ?
C145 H14J 0.9900 . ?
C62 H62A 0.9900 . ?
C62 H62B 0.9900 . ?
C84 H84A 0.9900 . ?
C84 H84B 0.9900 . ?
C84 C83 1.52(2) . ?
C83 H83A 0.9900 . ?
C83 H83B 0.9900 . ?
C163 H16C 0.9800 . ?
C163 H16D 0.9800 . ?
C163 H16E 0.9800 . ?
C166 H166 0.9500 . ?
C165 H16I 0.9800 . ?
C165 H16J 0.9800 . ?
C165 H16K 0.9800 . ?
C162 H16F 0.9800 . ?
C162 H16G 0.9800 . ?
C162 H16H 0.9800 . ?
C164 H16L 0.9800 . ?
C164 H16M 0.9800 . ?
C164 H16N 0.9800 . ?
C126 C127 1.43(3) . ?

loop_
_smtbx_masks_void_nr
_smtbx_masks_void_average_x
_smtbx_masks_void_average_y
_smtbx_masks_void_average_z
_smtbx_masks_void_volume
_smtbx_masks_void_count_electrons
_smtbx_masks_void_content
1 0.019 0.451 -0.313 888.4 212.3 '6 C3H7O'
2 0.337 0.022 0.573 7.3 0.0 ?
